data_7720982
loop_
_publ_author_name
'Li, Wenjuan'
'Li, Yuanping'
'Shi, Yanting'
'Xu, Hui'
'Zhu, Linyun'
'Chen, Xinyu'
'Li, Xiaopei'
'Yan, Jianfeng'
'Liu, Lantao'
'Li, Yuanming'

_publ_section_title
;
 One-step synthesis of 1,3- and 1,1'-diarylated ferrocenes toward
 main-chain metallomacrocycles.
;
_journal_issue 14
_journal_name_full 'Dalton transactions (Cambridge, England : 2003)'
_journal_page_first 5443
_journal_page_last 5447
_journal_paper_doi 10.1039/d6dt00371k
_journal_volume 55
_journal_year 2026
_chemical_formula_moiety '2(C76 H52 Fe), 2(C H2 Cl2), C6 H12'
_chemical_formula_sum 'C160 H120 Cl4 Fe2'
_chemical_formula_weight 2296.05
_space_group_crystal_system triclinic
_space_group_IT_number 2
_space_group_name_Hall '-P 1'
_space_group_name_H-M_alt 'P -1'
_atom_sites_solution_hydrogens geom
_audit_creation_date 2025-09-30
_audit_creation_method
;
Olex2 1.3
(compiled 2020.11.12 svn.r5f609507 for OlexSys, GUI svn.r6226)
;
_audit_update_record
;
2025-10-09 deposited with the CCDC.	2026-03-18 downloaded from the CCDC.
;
_cell_angle_alpha 109.6990(10)
_cell_angle_beta 112.891(2)
_cell_angle_gamma 92.4700(10)
_cell_formula_units_Z 2
_cell_length_a 18.3002(3)
_cell_length_b 19.1527(3)
_cell_length_c 21.2204(4)
_cell_measurement_reflns_used 26246
_cell_measurement_temperature 100.15
_cell_measurement_theta_max 55.1240
_cell_measurement_theta_min 2.1200
_cell_volume 6319.5(2)
_computing_molecular_graphics 'Olex2 1.3 (Dolomanov et al., 2009)'
_computing_publication_material 'Olex2 1.3 (Dolomanov et al., 2009)'
_computing_structure_refinement 'SHELXL 2018/3 (Sheldrick, 2015)'
_computing_structure_solution 'SHELXT 2014/5 (Sheldrick, 2014)'
_diffrn_ambient_temperature 100.15
_diffrn_detector_area_resol_mean 10.0000
_diffrn_measured_fraction_theta_full 0.998
_diffrn_measured_fraction_theta_max 0.976
_diffrn_measurement_device_type 'ROD, Synergy Custom system, HyPix'
_diffrn_measurement_method '\w scans'
_diffrn_radiation_type GaK\a
_diffrn_radiation_wavelength 1.3405
_diffrn_reflns_av_R_equivalents 0.0729
_diffrn_reflns_av_unetI/netI 0.0740
_diffrn_reflns_Laue_measured_fraction_full 0.998
_diffrn_reflns_Laue_measured_fraction_max 0.976
_diffrn_reflns_limit_h_max 22
_diffrn_reflns_limit_h_min -22
_diffrn_reflns_limit_k_max 23
_diffrn_reflns_limit_k_min -21
_diffrn_reflns_limit_l_max 25
_diffrn_reflns_limit_l_min -25
_diffrn_reflns_number 79160
_diffrn_reflns_point_group_measured_fraction_full 0.998
_diffrn_reflns_point_group_measured_fraction_max 0.976
_diffrn_reflns_theta_full 53.543
_diffrn_reflns_theta_max 55.411
_diffrn_reflns_theta_min 2.128
_diffrn_source 'micro-focus metaljet'
_exptl_absorpt_coefficient_mu 2.050
_exptl_absorpt_correction_T_max 1.00000
_exptl_absorpt_correction_T_min 0.66459
_exptl_absorpt_correction_type multi-scan
_exptl_crystal_colour 'clear light red'
_exptl_crystal_colour_lustre clear
_exptl_crystal_colour_modifier light
_exptl_crystal_colour_primary red
_exptl_crystal_density_diffrn 1.207
_exptl_crystal_description block
_exptl_crystal_F_000 2400
_exptl_crystal_size_max 0.05
_exptl_crystal_size_mid 0.05
_exptl_crystal_size_min 0.04
_refine_diff_density_max 0.848
_refine_diff_density_min -0.904
_refine_diff_density_rms 0.078
_refine_ls_extinction_method none
_refine_ls_goodness_of_fit_ref 1.042
_refine_ls_hydrogen_treatment constr
_refine_ls_matrix_type full
_refine_ls_number_parameters 1505
_refine_ls_number_reflns 23942
_refine_ls_number_restraints 36
_refine_ls_restrained_S_all 1.045
_refine_ls_R_factor_all 0.0945
_refine_ls_R_factor_gt 0.0697
_refine_ls_shift/su_max 0.001
_refine_ls_shift/su_mean 0.000
_refine_ls_structure_factor_coef Fsqd
_refine_ls_weighting_details 'w=1/[\s^2^(Fo^2^)+(0.1096P)^2^+3.3295P] where P=(Fo^2^+2Fc^2^)/3'
_refine_ls_weighting_scheme calc
_refine_ls_wR_factor_gt 0.1834
_refine_ls_wR_factor_ref 0.1965
_reflns_Friedel_coverage 0.000
_reflns_number_gt 17594
_reflns_number_total 23942
_reflns_threshold_expression 'I > 2\s(I)'
_cod_data_source_file d6dt00371k2.cif
_cod_data_source_block fc[11]cpps
_cod_database_code 7720982
_shelx_shelxl_version_number 2018/3
_shelx_space_group_comment
;
The symmetry employed for this shelxl refinement is uniquely defined
by the following loop, which should always be used as a source of
symmetry information in preference to the above space-group names.
They are only intended as comments.
;
_shelx_estimated_absorpt_t_max 0.923
_shelx_estimated_absorpt_t_min 0.904
_olex2_refinement_description
;
1. Fixed Uiso
 At 1.2 times of:
  All C(H) groups, All C(H,H) groups, All C(H,H,H,H) groups
2. Rigid bond restraints
 C13
 with sigma for 1-2 distances of 0.01 and sigma for 1-3 distances of 0.02
3. Uiso/Uaniso restraints and constraints
Cl3B \\sim Cl2: within 2A with sigma of 0.01 and sigma for terminal atoms of
0.02 within 2A
Cl3A \\sim Cl3B: within 2A with sigma of 0.01 and sigma for terminal atoms of
0.02 within 2A
Uanis(C13) \\sim Ueq, Uanis(C167) \\sim Ueq, Uanis(C161) \\sim Ueq: with sigma
of 0.01 and sigma for terminal atoms of 0.02
Uanis(Cl3B) \\sim Ueq: with sigma of 0.005 and sigma for terminal atoms of 0.01
Uanis(Cl3B) \\sim Ueq, Uanis(Cl3A) \\sim Ueq: with sigma of 0.01 and sigma for
terminal atoms of 0.02
4. Others
 Sof(Cl3B)=Sof(H15C)=Sof(H15D)=1-FVAR(1)
 Sof(H15A)=Sof(H15B)=Sof(Cl3A)=FVAR(1)
5.a Secondary CH2 refined with riding coordinates:
 C165(H16A,H16B), C170(H17A,H17B), C169(H16C,H16D), C166(H16E,H16F), C168(H16G,
 H16H), C167(H16I,H16J), C161(H16K,H16L), C156(H15C,H15D), C156(H15A,H15B)
5.b Aromatic/amide H refined with riding coordinates:
 C54(H54), C154(H154), C139(H139), C113(H113), C123(H123), C153(H153),
 C114(H114), C151(H151), C53(H53), C86(H86), C111(H111), C133(H133), C49(H49),
 C31(H31), C48(H48), C80(H80), C30(H30), C34(H34), C87(H87), C39(H39),
 C104(H104), C134(H134), C45(H45), C130(H130), C43(H43), C124(H124), C105(H105),
  C74(H74), C75(H75), C57(H57), C28(H28), C99(H99), C81(H81), C40(H40),
 C98(H98), C96(H96), C50(H50), C21(H21), C27(H27), C95(H95), C125(H125),
 C127(H127), C145(H145), C131(H131), C90(H90), C63(H63), C37(H37), C92(H92),
 C11(H11), C152(H152), C44(H44), C126(H126), C136(H136), C1(H1), C19(H19),
 C91(H91), C18(H18), C68(H68), C78(H78), C146(H146), C22(H22), C110(H110),
 C149(H149), C137(H137), C143(H143), C140(H140), C88(H88), C62(H62), C60(H60),
 C46(H46), C107(H107), C33(H33), C76(H76), C89(H89), C59(H59), C56(H56),
 C25(H25), C116(H116), C119(H119), C12(H12), C36(H36), C13(H13), C51(H51),
 C121(H121), C71(H71), C142(H142), C102(H102), C66(H66), C77(H77), C69(H69),
 C117(H117), C15(H15), C148(H148), C9(H9), C72(H72), C3(H3), C101(H101), C4(H4),
  C65(H65), C128(H128), C24(H24), C108(H108), C14(H14), C10(H10)
;
_smtbx_masks_void_probe_radius 1.2
_smtbx_masks_void_truncation_radius 1.2
_olex2_submission_special_instructions 'No special instructions were received'

loop_
_space_group_symop_operation_xyz
'x, y, z'
'-x, -y, -z'

loop_
_atom_site_label
_atom_site_type_symbol
_atom_site_fract_x
_atom_site_fract_y
_atom_site_fract_z
_atom_site_U_iso_or_equiv
_atom_site_adp_type
_atom_site_occupancy
_atom_site_site_symmetry_order
_atom_site_calc_flag
_atom_site_refinement_flags_posn
_atom_site_refinement_flags_adp
_atom_site_refinement_flags_occupancy
_atom_site_disorder_assembly
_atom_site_disorder_group
Fe41 Fe 0.47335(3) 0.84513(3) 0.39245(3) 0.02580(13) Uani 1 1 d . . . . .
Fe11 Fe 0.50150(3) 0.61386(3) 0.12780(3) 0.02648(13) Uani 1 1 d . . . . .
Cl2 Cl -0.14528(8) 0.55253(7) 0.65973(7) 0.0738(4) Uani 1 1 d . . . . .
Cl1 Cl -0.22486(11) 0.75557(12) 0.43007(12) 0.1198(7) Uani 1 1 d . . . . .
Cl Cl -0.22560(16) 0.74073(10) 0.56150(15) 0.1424(9) Uani 1 1 d . . . . .
C47 C 0.3519(2) 0.81494(17) 0.32233(16) 0.0239(7) Uani 1 1 d . . . . .
C129 C 0.4977(2) 0.76645(17) 0.09232(16) 0.0237(7) Uani 1 1 d . . . . .
C54 C 0.2180(2) 0.68343(17) 0.34856(16) 0.0258(7) Uani 1 1 d . . . . .
H54 H 0.216886 0.635448 0.352454 0.031 Uiso 1 1 calc R U . . .
C79 C 1.0336(2) 1.48413(16) 0.12156(18) 0.0268(7) Uani 1 1 d . . . . .
C154 C 1.31988(19) 1.36934(17) 0.04916(17) 0.0249(7) Uani 1 1 d . . . . .
H154 H 1.325341 1.346257 0.004388 0.030 Uiso 1 1 calc R U . . .
C38 C 0.4666(2) 0.54415(17) 0.40073(17) 0.0250(7) Uani 1 1 d . . . . .
C52 C 0.2856(2) 0.78387(17) 0.33398(16) 0.0241(7) Uani 1 1 d . . . . .
C103 C 1.2170(2) 0.84446(18) 0.08095(18) 0.0287(7) Uani 1 1 d . . . . .
C139 C 0.5677(2) 1.10884(18) 0.10344(18) 0.0285(7) Uani 1 1 d . . . . .
H139 H 0.531881 1.136502 0.080570 0.034 Uiso 1 1 calc R U . . .
C85 C 1.3778(2) 1.27125(18) 0.09870(18) 0.0273(7) Uani 1 1 d . . . . .
C122 C 0.4634(2) 0.68726(17) 0.07409(17) 0.0255(7) Uani 1 1 d . . . . .
C138 C 0.6502(2) 1.14027(17) 0.14341(17) 0.0250(7) Uani 1 1 d . . . . .
C147 C 0.8274(2) 1.39154(17) 0.13845(18) 0.0273(7) Uani 1 1 d . . . . .
C113 C 0.7329(2) 0.57302(17) 0.14705(16) 0.0258(7) Uani 1 1 d . . . . .
H113 H 0.714803 0.522425 0.139631 0.031 Uiso 1 1 calc R U . . .
C84 C 1.1875(2) 1.48569(17) 0.11811(18) 0.0279(7) Uani 1 1 d . . . . .
C135 C 0.5881(2) 0.99463(17) 0.12861(17) 0.0256(7) Uani 1 1 d . . . . .
C150 C 0.9580(2) 1.46380(16) 0.12663(17) 0.0262(7) Uani 1 1 d . . . . .
C132 C 0.5558(2) 0.91700(17) 0.11703(17) 0.0256(7) Uani 1 1 d . . . . .
C123 C 0.4798(2) 0.62094(17) 0.02784(17) 0.0275(7) Uani 1 1 d . . . . .
H123 H 0.518074 0.620385 0.007782 0.033 Uiso 1 1 calc R U . . .
C58 C 0.0865(2) 0.68740(18) 0.36029(17) 0.0280(7) Uani 1 1 d . . . . .
C153 C 1.2719(2) 1.42269(17) 0.05404(17) 0.0261(7) Uani 1 1 d . . . . .
H153 H 1.244692 1.435678 0.012540 0.031 Uiso 1 1 calc R U . . .
C114 C 0.7999(2) 0.58981(17) 0.13530(17) 0.0264(7) Uani 1 1 d . . . . .
H114 H 0.827519 0.550762 0.121259 0.032 Uiso 1 1 calc R U . . .
C151 C 0.9550(2) 1.47967(17) 0.19485(18) 0.0292(8) Uani 1 1 d . . . . .
H151 H 0.997941 1.515421 0.238444 0.035 Uiso 1 1 calc R U . . .
C53 C 0.2819(2) 0.71373(17) 0.34055(16) 0.0248(7) Uani 1 1 d . . . . .
H53 H 0.324030 0.686669 0.339482 0.030 Uiso 1 1 calc R U . . .
C144 C 0.7724(2) 1.33880(17) 0.14556(17) 0.0271(7) Uani 1 1 d . . . . .
C94 C 1.2713(2) 0.90735(17) 0.08448(18) 0.0271(7) Uani 1 1 d . . . . .
C86 C 1.1159(2) 1.45381(19) 0.05336(19) 0.0317(8) Uani 1 1 d . . . . .
H86 H 1.118353 1.432202 0.007017 0.038 Uiso 1 1 calc R U . . .
C106 C 0.8966(2) 0.68315(17) 0.12879(17) 0.0289(7) Uani 1 1 d . . . . .
C83 C 1.3606(2) 1.34866(17) 0.10910(17) 0.0254(7) Uani 1 1 d . . . . .
C111 C 0.9675(2) 0.65589(17) 0.14979(17) 0.0278(7) Uani 1 1 d . . . . .
H111 H 0.972103 0.621157 0.173581 0.033 Uiso 1 1 calc R U . . .
C133 C 0.4847(2) 0.89780(17) 0.12212(17) 0.0258(7) Uani 1 1 d . . . . .
H133 H 0.455058 0.935804 0.133658 0.031 Uiso 1 1 calc R U . . .
C49 C 0.3974(2) 0.77148(18) 0.28765(17) 0.0286(7) Uani 1 1 d . . . . .
H49 H 0.390417 0.717876 0.269334 0.034 Uiso 1 1 calc R U . . .
C42 C 0.5265(2) 0.78448(18) 0.45746(18) 0.0283(7) Uani 1 1 d . . . . .
C31 C 0.4538(2) 0.33211(18) 0.34993(18) 0.0283(7) Uani 1 1 d . . . . .
H31 H 0.488525 0.296730 0.348627 0.034 Uiso 1 1 calc R U . . .
C29 C 0.4365(2) 0.46151(17) 0.37587(17) 0.0254(7) Uani 1 1 d . . . . .
C48 C 0.4550(2) 0.82217(19) 0.28515(18) 0.0314(8) Uani 1 1 d . . . . .
H48 H 0.492975 0.808472 0.265166 0.038 Uiso 1 1 calc R U . . .
C93 C 1.3637(2) 1.11958(18) 0.08953(18) 0.0273(7) Uani 1 1 d . . . . .
C80 C 1.3160(2) 1.44838(17) 0.18263(18) 0.0278(7) Uani 1 1 d . . . . .
H80 H 1.319399 1.478993 0.229804 0.033 Uiso 1 1 calc R U . . .
C82 C 1.2628(2) 1.45790(16) 0.11908(17) 0.0245(7) Uani 1 1 d . . . . .
C30 C 0.4855(2) 0.40834(18) 0.37239(17) 0.0268(7) Uani 1 1 d . . . . .
H30 H 0.541190 0.424088 0.385432 0.032 Uiso 1 1 calc R U . . .
C34 C 0.3556(2) 0.43619(18) 0.35528(18) 0.0296(8) Uani 1 1 d . . . . .
H34 H 0.321055 0.471735 0.357197 0.035 Uiso 1 1 calc R U . . .
C87 C 1.1799(2) 1.52705(17) 0.18287(19) 0.0322(8) Uani 1 1 d . . . . .
H87 H 1.226967 1.556276 0.226551 0.039 Uiso 1 1 calc R U . . .
C39 C 0.4357(2) 0.59586(18) 0.44265(18) 0.0295(8) Uani 1 1 d . . . . .
H39 H 0.399704 0.577738 0.458649 0.035 Uiso 1 1 calc R U . . .
C2 C -0.3667(2) 0.21342(19) 0.39163(19) 0.0301(8) Uani 1 1 d . . . . .
C115 C 0.8276(2) 0.66314(18) 0.14371(17) 0.0274(7) Uani 1 1 d . . . . .
C35 C 0.5089(2) 0.70224(17) 0.43929(17) 0.0263(7) Uani 1 1 d . . . . .
C26 C 0.2546(2) 0.09010(17) 0.29442(18) 0.0284(7) Uani 1 1 d . . . . .
C141 C 0.6862(2) 1.21351(17) 0.14768(17) 0.0257(7) Uani 1 1 d . . . . .
C104 C 1.2345(2) 0.82030(17) 0.13978(18) 0.0274(7) Uani 1 1 d . . . . .
H104 H 1.288081 0.833743 0.177794 0.033 Uiso 1 1 calc R U . . .
C134 C 0.4563(2) 0.82396(17) 0.11061(17) 0.0257(7) Uani 1 1 d . . . . .
H134 H 0.408076 0.812503 0.115266 0.031 Uiso 1 1 calc R U . . .
C45 C 0.3822(2) 0.89322(18) 0.34072(18) 0.0295(7) Uani 1 1 d . . . . .
H45 H 0.363259 0.935254 0.364090 0.035 Uiso 1 1 calc R U . . .
C55 C 0.1546(2) 0.72086(17) 0.35116(17) 0.0256(7) Uani 1 1 d . . . . .
C130 C 0.5686(2) 0.78582(18) 0.08697(17) 0.0281(7) Uani 1 1 d . . . . .
H130 H 0.597537 0.747577 0.074077 0.034 Uiso 1 1 calc R U . . .
C97 C 1.3420(2) 1.04418(17) 0.08953(18) 0.0268(7) Uani 1 1 d . . . . .
C112 C 0.6916(2) 0.62887(18) 0.16957(17) 0.0276(7) Uani 1 1 d . . . . .
C43 C 0.4881(2) 0.83844(17) 0.49108(17) 0.0286(7) Uani 1 1 d . . . . .
H43 H 0.445858 0.827115 0.503715 0.034 Uiso 1 1 calc R U . . .
C17 C 0.2027(2) 0.03139(18) 0.29833(18) 0.0302(8) Uani 1 1 d . . . . .
C70 C -0.2813(2) 0.42253(19) 0.38597(19) 0.0316(8) Uani 1 1 d . . . . .
C100 C 1.0953(2) 0.75706(17) 0.08892(17) 0.0294(8) Uani 1 1 d . . . . .
C23 C 0.3368(2) 0.22667(17) 0.30996(17) 0.0268(7) Uani 1 1 d . . . . .
C124 C 0.4026(2) 0.66177(18) 0.09210(18) 0.0283(7) Uani 1 1 d . . . . .
H124 H 0.380455 0.693096 0.122407 0.034 Uiso 1 1 calc R U . . .
C32 C 0.3730(2) 0.30668(17) 0.32949(17) 0.0261(7) Uani 1 1 d . . . . .
C105 C 1.1746(2) 0.77722(17) 0.14314(18) 0.0287(7) Uani 1 1 d . . . . .
H105 H 1.187957 0.761036 0.183234 0.034 Uiso 1 1 calc R U . . .
C74 C -0.3142(2) 0.35416(19) 0.45218(19) 0.0303(8) Uani 1 1 d . . . . .
H74 H -0.312459 0.353932 0.497441 0.036 Uiso 1 1 calc R U . . .
C75 C -0.2810(2) 0.41981(19) 0.45086(19) 0.0315(8) Uani 1 1 d . . . . .
H75 H -0.257401 0.463928 0.495213 0.038 Uiso 1 1 calc R U . . .
C57 C 0.2225(2) 0.82166(18) 0.33580(17) 0.0274(7) Uani 1 1 d . . . . .
H57 H 0.223467 0.869395 0.331403 0.033 Uiso 1 1 calc R U . . .
C28 C 0.3763(2) 0.18609(18) 0.35243(18) 0.0296(7) Uani 1 1 d . . . . .
H28 H 0.431555 0.204632 0.386866 0.035 Uiso 1 1 calc R U . . .
C99 C 1.2751(2) 0.91196(18) 0.02177(18) 0.0287(7) Uani 1 1 d . . . . .
H99 H 1.253285 0.868604 -0.023300 0.034 Uiso 1 1 calc R U . . .
C81 C 1.3637(2) 1.39453(18) 0.17701(18) 0.0292(7) Uani 1 1 d . . . . .
H81 H 1.399532 1.388808 0.220688 0.035 Uiso 1 1 calc R U . . .
C40 C 0.4560(2) 0.67317(18) 0.46166(19) 0.0301(8) Uani 1 1 d . . . . .
H40 H 0.433661 0.706860 0.490246 0.036 Uiso 1 1 calc R U . . .
C98 C 1.3101(2) 0.97860(18) 0.02405(18) 0.0279(7) Uani 1 1 d . . . . .
H98 H 1.312685 0.980192 -0.019308 0.033 Uiso 1 1 calc R U . . .
C7 C -0.3557(2) 0.06576(19) 0.39045(18) 0.0303(8) Uani 1 1 d . . . . .
C96 C 1.3440(2) 1.03741(18) 0.15367(19) 0.0298(8) Uani 1 1 d . . . . .
H96 H 1.369513 1.079462 0.199662 0.036 Uiso 1 1 calc R U . . .
C50 C 0.5230(2) 0.91185(19) 0.50266(18) 0.0340(8) Uani 1 1 d . . . . .
H50 H 0.508302 0.957877 0.524114 0.041 Uiso 1 1 calc R U . . .
C73 C -0.3503(2) 0.28817(19) 0.38776(19) 0.0309(8) Uani 1 1 d . . . . .
C5 C -0.3206(2) -0.00369(19) 0.38164(18) 0.0303(8) Uani 1 1 d . . . . .
C21 C 0.0819(2) -0.06666(19) 0.2401(2) 0.0347(8) Uani 1 1 d . . . . .
H21 H 0.042054 -0.105525 0.196652 0.042 Uiso 1 1 calc R U . . .
C20 C 0.0783(2) -0.05193(18) 0.30779(19) 0.0305(8) Uani 1 1 d . . . . .
C27 C 0.3353(2) 0.11901(18) 0.34465(18) 0.0304(8) Uani 1 1 d . . . . .
H27 H 0.362892 0.092273 0.374195 0.036 Uiso 1 1 calc R U . . .
C95 C 1.3093(2) 0.97023(18) 0.15113(19) 0.0299(7) Uani 1 1 d . . . . .
H95 H 1.311374 0.966891 0.195441 0.036 Uiso 1 1 calc R U . . .
C125 C 0.4278(2) 0.55628(18) 0.01778(18) 0.0314(8) Uani 1 1 d . . . . .
H125 H 0.425419 0.505111 -0.010557 0.038 Uiso 1 1 calc R U . . .
C16 C 0.0050(2) -0.08020(18) 0.31287(19) 0.0321(8) Uani 1 1 d . . . . .
C127 C 0.5735(2) 0.5429(2) 0.16419(19) 0.0334(8) Uani 1 1 d . . . . .
H127 H 0.577985 0.495282 0.134053 0.040 Uiso 1 1 calc R U . . .
C145 C 0.6958(2) 1.29969(18) 0.08878(18) 0.0311(8) Uani 1 1 d . . . . .
H145 H 0.672176 1.315493 0.048650 0.037 Uiso 1 1 calc R U . . .
C120 C 0.6230(2) 0.61459(18) 0.18621(17) 0.0279(7) Uani 1 1 d . . . . .
C131 C 0.5977(2) 0.85909(18) 0.09994(18) 0.0294(7) Uani 1 1 d . . . . .
H131 H 0.647196 0.870725 0.097286 0.035 Uiso 1 1 calc R U . . .
C90 C 1.0409(2) 1.45307(18) 0.05536(18) 0.0305(8) Uani 1 1 d . . . . .
H90 H 0.993303 1.430718 0.010227 0.037 Uiso 1 1 calc R U . . .
C63 C 0.0989(2) 0.63893(19) 0.39851(19) 0.0321(8) Uani 1 1 d . . . . .
H63 H 0.151541 0.629266 0.420236 0.038 Uiso 1 1 calc R U . . .
C37 C 0.5227(2) 0.57363(18) 0.38221(18) 0.0287(7) Uani 1 1 d . . . . .
H37 H 0.547088 0.540149 0.355797 0.034 Uiso 1 1 calc R U . . .
C92 C 1.3212(2) 1.13666(19) 0.02789(18) 0.0310(8) Uani 1 1 d . . . . .
H92 H 1.287124 1.097030 -0.018042 0.037 Uiso 1 1 calc R U . . .
C11 C -0.1398(2) -0.09295(19) 0.26971(18) 0.0336(8) Uani 1 1 d . . . . .
H11 H -0.190471 -0.093823 0.232547 0.040 Uiso 1 1 calc R U . . .
C152 C 0.8916(2) 1.44491(17) 0.20073(18) 0.0291(7) Uani 1 1 d . . . . .
H152 H 0.891678 1.457554 0.248067 0.035 Uiso 1 1 calc R U . . .
C6 C -0.2074(2) -0.08849(17) 0.35150(19) 0.0299(8) Uani 1 1 d . . . . .
C44 C 0.5856(2) 0.82612(19) 0.44727(19) 0.0330(8) Uani 1 1 d . . . . .
H44 H 0.619824 0.805113 0.424935 0.040 Uiso 1 1 calc R U . . .
C126 C 0.3808(2) 0.58117(18) 0.05689(19) 0.0323(8) Uani 1 1 d . . . . .
H126 H 0.341246 0.549742 0.059415 0.039 Uiso 1 1 calc R U . . .
C136 C 0.6697(2) 1.02692(18) 0.16945(19) 0.0317(8) Uani 1 1 d . . . . .
H136 H 0.705502 0.999491 0.192782 0.038 Uiso 1 1 calc R U . . .
C1 C 0.0070(2) -0.09436(18) 0.37387(19) 0.0323(8) Uani 1 1 d . . . . .
H1 H 0.057210 -0.096384 0.409600 0.039 Uiso 1 1 calc R U . . .
C19 C 0.1421(2) 0.00020(19) 0.37117(19) 0.0344(8) Uani 1 1 d . . . . .
H19 H 0.143777 0.008111 0.418412 0.041 Uiso 1 1 calc R U . . .
C91 C 1.1056(2) 1.52614(18) 0.18440(19) 0.0324(8) Uani 1 1 d . . . . .
H91 H 1.102645 1.554782 0.229330 0.039 Uiso 1 1 calc R U . . .
C67 C -0.2275(2) 0.4833(2) 0.3872(2) 0.0346(8) Uani 1 1 d . . . . .
C18 C 0.2035(2) 0.04093(19) 0.36664(19) 0.0335(8) Uani 1 1 d . . . . .
H18 H 0.246621 0.075708 0.410789 0.040 Uiso 1 1 calc R U . . .
C68 C -0.1504(2) 0.5113(2) 0.44462(19) 0.0352(8) Uani 1 1 d . . . . .
H68 H -0.137361 0.498045 0.486502 0.042 Uiso 1 1 calc R U . . .
C78 C 1.4196(2) 1.17922(18) 0.15353(19) 0.0317(8) Uani 1 1 d . . . . .
H78 H 1.453474 1.168728 0.194942 0.038 Uiso 1 1 calc R U . . .
C146 C 0.6539(2) 1.23858(18) 0.08988(18) 0.0300(8) Uani 1 1 d . . . . .
H146 H 0.602149 1.213229 0.050491 0.036 Uiso 1 1 calc R U . . .
C22 C 0.1420(2) -0.02608(18) 0.23459(19) 0.0327(8) Uani 1 1 d . . . . .
H22 H 0.142483 -0.036931 0.187666 0.039 Uiso 1 1 calc R U . . .
C8 C -0.1375(2) -0.10125(17) 0.33315(19) 0.0310(8) Uani 1 1 d . . . . .
C109 C 1.0268(2) 0.72778(17) 0.10030(17) 0.0287(8) Uani 1 1 d . . . . .
C110 C 1.0320(2) 0.67813(17) 0.13693(17) 0.0289(7) Uani 1 1 d . . . . .
H110 H 1.080328 0.659383 0.153196 0.035 Uiso 1 1 calc R U . . .
C149 C 0.8884(2) 1.41781(18) 0.06363(19) 0.0323(8) Uani 1 1 d . . . . .
H149 H 0.884297 1.410926 0.015818 0.039 Uiso 1 1 calc R U . . .
C137 C 0.7005(2) 1.09781(19) 0.17714(19) 0.0329(8) Uani 1 1 d . . . . .
H137 H 0.756771 1.118272 0.205849 0.039 Uiso 1 1 calc R U . . .
C143 C 0.8007(2) 1.31722(18) 0.20576(18) 0.0322(8) Uani 1 1 d . . . . .
H143 H 0.850326 1.345032 0.247097 0.039 Uiso 1 1 calc R U . . .
C140 C 0.5373(2) 1.03783(17) 0.09655(18) 0.0280(7) Uani 1 1 d . . . . .
H140 H 0.480715 1.017960 0.069495 0.034 Uiso 1 1 calc R U . . .
C88 C 1.3281(2) 1.21113(18) 0.03296(18) 0.0319(8) Uani 1 1 d . . . . .
H88 H 1.298063 1.221316 -0.009736 0.038 Uiso 1 1 calc R U . . .
C62 C 0.0352(2) 0.6047(2) 0.4052(2) 0.0362(8) Uani 1 1 d . . . . .
H62 H 0.045169 0.571172 0.430573 0.043 Uiso 1 1 calc R U . . .
C60 C -0.0541(2) 0.66842(19) 0.33918(18) 0.0311(8) Uani 1 1 d . . . . .
H60 H -0.106234 0.679632 0.319015 0.037 Uiso 1 1 calc R U . . .
C46 C 0.4447(2) 0.89678(19) 0.31811(18) 0.0316(8) Uani 1 1 d . . . . .
H46 H 0.475156 0.941845 0.323973 0.038 Uiso 1 1 calc R U . . .
C107 C 0.8914(2) 0.73280(19) 0.09169(19) 0.0328(8) Uani 1 1 d . . . . .
H107 H 0.843424 0.752017 0.075760 0.039 Uiso 1 1 calc R U . . .
C33 C 0.3235(2) 0.36003(19) 0.33184(18) 0.0312(8) Uani 1 1 d . . . . .
H33 H 0.267460 0.344161 0.317319 0.037 Uiso 1 1 calc R U . . .
C76 C -0.3414(2) -0.05850(18) 0.31159(19) 0.0326(8) Uani 1 1 d . . . . .
H76 H -0.394411 -0.067826 0.273545 0.039 Uiso 1 1 calc R U . . .
C61 C -0.0426(2) 0.61810(19) 0.37566(18) 0.0311(8) Uani 1 1 d . . . . .
C89 C 1.4266(2) 1.25311(18) 0.15755(19) 0.0311(8) Uani 1 1 d . . . . .
H89 H 1.465457 1.292145 0.201475 0.037 Uiso 1 1 calc R U . . .
C59 C 0.0091(2) 0.70209(18) 0.33199(17) 0.0288(7) Uani 1 1 d . . . . .
H59 H -0.000649 0.736059 0.307099 0.035 Uiso 1 1 calc R U . . .
C56 C 0.1584(2) 0.79076(17) 0.34393(17) 0.0278(7) Uani 1 1 d . . . . .
H56 H 0.116122 0.817648 0.344611 0.033 Uiso 1 1 calc R U . . .
C25 C 0.2180(2) 0.12657(19) 0.24632(19) 0.0336(8) Uani 1 1 d . . . . .
H25 H 0.164992 0.104897 0.207651 0.040 Uiso 1 1 calc R U . . .
C116 C 0.7859(2) 0.71868(19) 0.1660(2) 0.0389(9) Uani 1 1 d . . . . .
H116 H 0.802944 0.769036 0.172135 0.047 Uiso 1 1 calc R U . . .
C119 C 0.5949(2) 0.6706(2) 0.23056(18) 0.0342(8) Uani 1 1 d . . . . .
H119 H 0.616251 0.723481 0.252710 0.041 Uiso 1 1 calc R U . . .
C12 C -0.0629(2) -0.10553(18) 0.38345(19) 0.0328(8) Uani 1 1 d . . . . .
H12 H -0.059739 -0.116255 0.424891 0.039 Uiso 1 1 calc R U . . .
C36 C 0.5436(2) 0.65101(18) 0.40156(18) 0.0287(7) Uani 1 1 d . . . . .
H36 H 0.582622 0.669298 0.388653 0.034 Uiso 1 1 calc R U . . .
C13 C -0.3237(2) 0.2017(2) 0.45580(19) 0.0377(9) Uani 1 1 d . U . . .
H13 H -0.297219 0.244084 0.501407 0.045 Uiso 1 1 calc R U . . .
C51 C 0.5836(2) 0.9043(2) 0.4766(2) 0.0392(9) Uani 1 1 d . . . . .
H51 H 0.617424 0.944617 0.478365 0.047 Uiso 1 1 calc R U . . .
C121 C 0.5298(2) 0.6340(2) 0.23602(19) 0.0390(9) Uani 1 1 d . . . . .
H121 H 0.500305 0.658093 0.262471 0.047 Uiso 1 1 calc R U . . .
C71 C -0.3258(2) 0.3588(2) 0.32000(19) 0.0350(8) Uani 1 1 d . . . . .
H71 H -0.333359 0.360817 0.273782 0.042 Uiso 1 1 calc R U . . .
C142 C 0.7589(2) 1.25677(18) 0.20732(18) 0.0314(8) Uani 1 1 d . . . . .
H142 H 0.780005 1.244261 0.249820 0.038 Uiso 1 1 calc R U . . .
C64 C -0.1085(2) 0.5784(2) 0.38225(19) 0.0328(8) Uani 1 1 d . . . . .
C102 C 1.1394(2) 0.8160(2) 0.02228(19) 0.0371(9) Uani 1 1 d . . . . .
H102 H 1.127512 0.826046 -0.021207 0.044 Uiso 1 1 calc R U . . .
C66 C -0.2462(2) 0.5081(2) 0.3285(2) 0.0379(9) Uani 1 1 d . . . . .
H66 H -0.299613 0.492988 0.289909 0.045 Uiso 1 1 calc R U . . .
C77 C -0.2853(2) -0.09986(19) 0.2967(2) 0.0351(8) Uani 1 1 d . . . . .
H77 H -0.300371 -0.136543 0.248232 0.042 Uiso 1 1 calc R U . . .
C69 C -0.0921(2) 0.5575(2) 0.4430(2) 0.0366(8) Uani 1 1 d . . . . .
H69 H -0.040011 0.575645 0.483587 0.044 Uiso 1 1 calc R U . . .
C117 C 0.7210(2) 0.70235(19) 0.1792(2) 0.0363(8) Uani 1 1 d . . . . .
H117 H 0.695142 0.742036 0.195499 0.044 Uiso 1 1 calc R U . . .
C15 C -0.0713(2) -0.08357(19) 0.25917(19) 0.0350(8) Uani 1 1 d . . . . .
H15 H -0.075671 -0.079274 0.214572 0.042 Uiso 1 1 calc R U . . .
C148 C 0.8252(2) 1.38215(18) 0.06993(19) 0.0313(8) Uani 1 1 d . . . . .
H148 H 0.779332 1.350563 0.026222 0.038 Uiso 1 1 calc R U . . .
C9 C -0.3182(2) 0.1297(2) 0.45518(19) 0.0381(9) Uani 1 1 d . . . . .
H9 H -0.287939 0.123954 0.500398 0.046 Uiso 1 1 calc R U . . .
C72 C -0.3584(2) 0.2938(2) 0.32174(19) 0.0334(8) Uani 1 1 d . . . . .
H72 H -0.387387 0.251461 0.276506 0.040 Uiso 1 1 calc R U . . .
C3 C -0.2499(2) -0.0051(2) 0.4388(2) 0.0397(9) Uani 1 1 d . . . . .
H3 H -0.239518 0.022981 0.488879 0.048 Uiso 1 1 calc R U . . .
C101 C 1.0805(2) 0.7739(2) 0.02680(19) 0.0359(8) Uani 1 1 d . . . . .
H101 H 1.028179 0.755803 -0.013552 0.043 Uiso 1 1 calc R U . . .
C4 C -0.1947(2) -0.0469(2) 0.42368(19) 0.0364(8) Uani 1 1 d . . . . .
H4 H -0.147142 -0.047051 0.463541 0.044 Uiso 1 1 calc R U . . .
C65 C -0.1876(2) 0.5543(2) 0.3266(2) 0.0364(8) Uani 1 1 d . . . . .
H65 H -0.201522 0.570147 0.286239 0.044 Uiso 1 1 calc R U . . .
C128 C 0.5166(2) 0.5551(2) 0.1949(2) 0.0418(9) Uani 1 1 d . . . . .
H128 H 0.476602 0.517094 0.189084 0.050 Uiso 1 1 calc R U . . .
C24 C 0.2589(2) 0.19390(19) 0.25519(19) 0.0333(8) Uani 1 1 d . . . . .
H24 H 0.232899 0.218501 0.222861 0.040 Uiso 1 1 calc R U . . .
C108 C 0.9550(2) 0.75376(18) 0.07826(19) 0.0336(8) Uani 1 1 d . . . . .
H108 H 0.949647 0.787204 0.053021 0.040 Uiso 1 1 calc R U . . .
C14 C -0.4148(3) 0.1495(2) 0.3296(2) 0.0553(13) Uani 1 1 d . . . . .
H14 H -0.452552 0.155382 0.286835 0.066 Uiso 1 1 calc R U . . .
C10 C -0.4090(3) 0.0772(2) 0.3287(2) 0.0563(13) Uani 1 1 d . . . . .
H10 H -0.442095 0.034640 0.284993 0.068 Uiso 1 1 calc R U . . .
C165 C 0.0704(3) 0.8923(3) 0.5760(3) 0.0756(16) Uani 1 1 d . . . . .
H16A H 0.067423 0.871257 0.525411 0.091 Uiso 1 1 calc R U . . .
H16B H 0.065898 0.946135 0.587888 0.091 Uiso 1 1 calc R U . . .
C170 C 0.1473(3) 0.8875(3) 0.6281(3) 0.0774(18) Uani 1 1 d . . . . .
H17A H 0.150667 0.908891 0.678875 0.093 Uiso 1 1 calc R U . . .
H17B H 0.191731 0.917627 0.626860 0.093 Uiso 1 1 calc R U . . .
C169 C 0.1574(3) 0.8028(4) 0.6085(3) 0.0782(17) Uani 1 1 d . . . . .
H16C H 0.155562 0.782218 0.558231 0.094 Uiso 1 1 calc R U . . .
H16D H 0.211042 0.800726 0.643941 0.094 Uiso 1 1 calc R U . . .
C166 C 0.0018(3) 0.8502(3) 0.5782(3) 0.0697(14) Uani 1 1 d . . . . .
H16E H -0.050167 0.853520 0.541325 0.084 Uiso 1 1 calc R U . . .
H16F H 0.002583 0.872857 0.627865 0.084 Uiso 1 1 calc R U . . .
C168 C 0.0944(4) 0.7558(3) 0.6108(3) 0.092(2) Uani 1 1 d . . . . .
H16G H 0.101277 0.770213 0.662494 0.110 Uiso 1 1 calc R U . . .
H16H H 0.097818 0.701797 0.591468 0.110 Uiso 1 1 calc R U . . .
Cl3B Cl -0.0015(5) 0.5970(6) 0.6308(3) 0.072(3) Uani 0.390(15) 1 d . U P A 2
C167 C 0.0088(4) 0.7683(3) 0.5610(4) 0.105(2) Uani 1 1 d . U . . .
H16I H -0.001445 0.744228 0.508330 0.125 Uiso 1 1 calc R U . . .
H16J H -0.033858 0.742217 0.567693 0.125 Uiso 1 1 calc R U . . .
C161 C -0.2243(4) 0.6937(4) 0.4766(4) 0.112(2) Uani 1 1 d . U . . .
H16K H -0.272231 0.651832 0.445342 0.134 Uiso 1 1 calc R U . . .
H16L H -0.175274 0.671388 0.484242 0.134 Uiso 1 1 calc R U . . .
C156 C -0.0733(6) 0.6301(4) 0.6921(5) 0.149(4) Uani 1 1 d . . . . .
H15C H -0.039545 0.645425 0.745897 0.179 Uiso 0.390(15) 1 calc R U P A 2
H15D H -0.098247 0.672826 0.683532 0.179 Uiso 0.390(15) 1 calc R U P A 2
H15A H -0.099500 0.674480 0.699031 0.179 Uiso 0.610(15) 1 calc R U P A 1
H15B H -0.033429 0.635409 0.741900 0.179 Uiso 0.610(15) 1 calc R U P A 1
Cl3A Cl -0.0266(3) 0.6355(6) 0.6483(4) 0.097(2) Uani 0.610(15) 1 d . U P A 1

loop_
_atom_site_aniso_label
_atom_site_aniso_U_11
_atom_site_aniso_U_22
_atom_site_aniso_U_33
_atom_site_aniso_U_23
_atom_site_aniso_U_13
_atom_site_aniso_U_12
Fe41 0.0286(3) 0.0218(2) 0.0279(3) 0.0146(2) 0.0091(2) 0.0010(2)
Fe11 0.0308(3) 0.0249(2) 0.0281(3) 0.0160(2) 0.0121(2) 0.0051(2)
Cl2 0.0685(8) 0.0690(8) 0.0748(8) 0.0223(6) 0.0254(7) 0.0222(6)
Cl1 0.0796(12) 0.1183(14) 0.1383(16) 0.0315(12) 0.0374(11) 0.0341(10)
Cl 0.191(2) 0.0817(11) 0.220(2) 0.0571(14) 0.150(2) 0.0549(13)
C47 0.0296(18) 0.0232(15) 0.0207(15) 0.0125(13) 0.0093(13) 0.0035(13)
C129 0.0306(18) 0.0215(15) 0.0208(15) 0.0117(12) 0.0099(13) 0.0034(13)
C54 0.0306(18) 0.0189(15) 0.0233(16) 0.0072(13) 0.0082(14) 0.0007(13)
C79 0.0351(19) 0.0166(15) 0.0326(18) 0.0135(13) 0.0150(15) 0.0050(13)
C154 0.0272(18) 0.0232(16) 0.0258(16) 0.0107(13) 0.0121(14) 0.0020(13)
C38 0.0303(18) 0.0242(16) 0.0256(16) 0.0140(13) 0.0130(14) 0.0070(13)
C52 0.0307(18) 0.0214(15) 0.0197(15) 0.0078(12) 0.0106(13) 0.0020(13)
C103 0.036(2) 0.0235(16) 0.0276(17) 0.0091(13) 0.0154(15) 0.0066(14)
C139 0.0286(18) 0.0283(17) 0.0327(18) 0.0144(14) 0.0147(14) 0.0080(14)
C85 0.0308(19) 0.0267(17) 0.0311(17) 0.0140(14) 0.0170(15) 0.0091(14)
C122 0.0265(18) 0.0247(16) 0.0230(16) 0.0104(13) 0.0077(13) 0.0007(13)
C138 0.0313(18) 0.0199(15) 0.0233(16) 0.0079(13) 0.0118(14) 0.0032(13)
C147 0.0307(19) 0.0212(15) 0.0312(17) 0.0153(14) 0.0103(14) 0.0039(13)
C113 0.0330(19) 0.0220(16) 0.0217(16) 0.0119(13) 0.0083(14) 0.0031(13)
C84 0.0354(19) 0.0180(15) 0.0330(18) 0.0155(14) 0.0128(15) 0.0025(13)
C135 0.0320(19) 0.0241(16) 0.0259(16) 0.0122(13) 0.0157(14) 0.0027(14)
C150 0.0318(19) 0.0172(15) 0.0308(17) 0.0120(13) 0.0121(14) 0.0058(13)
C132 0.0309(18) 0.0234(16) 0.0252(16) 0.0114(13) 0.0132(14) 0.0035(13)
C123 0.0334(19) 0.0220(16) 0.0264(16) 0.0143(13) 0.0081(14) 0.0057(14)
C58 0.0327(19) 0.0256(16) 0.0253(16) 0.0102(13) 0.0119(14) 0.0037(14)
C153 0.0302(18) 0.0231(16) 0.0268(16) 0.0148(13) 0.0102(14) 0.0000(13)
C114 0.0302(18) 0.0234(16) 0.0260(16) 0.0127(13) 0.0095(14) 0.0062(13)
C151 0.0335(19) 0.0197(16) 0.0276(17) 0.0087(13) 0.0072(14) -0.0001(14)
C53 0.0300(18) 0.0196(15) 0.0232(16) 0.0081(12) 0.0100(13) 0.0035(13)
C144 0.0310(19) 0.0238(16) 0.0271(17) 0.0122(13) 0.0112(14) 0.0041(14)
C94 0.0261(18) 0.0253(16) 0.0331(18) 0.0148(14) 0.0124(14) 0.0089(13)
C86 0.043(2) 0.0328(18) 0.0298(18) 0.0203(15) 0.0188(16) 0.0131(16)
C106 0.0340(19) 0.0201(15) 0.0262(17) 0.0090(13) 0.0074(14) -0.0019(14)
C83 0.0255(17) 0.0198(15) 0.0295(17) 0.0095(13) 0.0108(14) 0.0018(13)
C111 0.038(2) 0.0183(15) 0.0236(16) 0.0093(13) 0.0092(14) 0.0007(14)
C133 0.0313(18) 0.0203(15) 0.0260(16) 0.0095(13) 0.0121(14) 0.0045(13)
C49 0.037(2) 0.0250(16) 0.0270(17) 0.0122(14) 0.0158(15) 0.0038(14)
C42 0.0294(18) 0.0262(17) 0.0295(17) 0.0143(14) 0.0102(14) 0.0014(14)
C31 0.035(2) 0.0258(16) 0.0305(17) 0.0171(14) 0.0146(15) 0.0120(14)
C29 0.0336(19) 0.0212(15) 0.0252(16) 0.0120(13) 0.0135(14) 0.0077(14)
C48 0.0321(19) 0.040(2) 0.0288(18) 0.0194(15) 0.0151(15) 0.0046(15)
C93 0.0293(18) 0.0258(16) 0.0353(18) 0.0163(14) 0.0178(15) 0.0099(14)
C80 0.036(2) 0.0201(15) 0.0270(17) 0.0095(13) 0.0134(14) 0.0042(14)
C82 0.0289(18) 0.0156(14) 0.0275(16) 0.0087(13) 0.0108(14) -0.0012(13)
C30 0.0296(18) 0.0292(17) 0.0268(16) 0.0144(14) 0.0136(14) 0.0096(14)
C34 0.0324(19) 0.0243(16) 0.0370(19) 0.0153(14) 0.0164(15) 0.0115(14)
C87 0.037(2) 0.0192(16) 0.0348(19) 0.0055(14) 0.0149(16) 0.0002(14)
C39 0.041(2) 0.0269(17) 0.0341(18) 0.0173(14) 0.0245(16) 0.0079(15)
C2 0.0254(18) 0.0302(17) 0.0379(19) 0.0137(15) 0.0160(15) 0.0090(14)
C115 0.0299(18) 0.0256(16) 0.0251(16) 0.0114(13) 0.0091(14) 0.0028(14)
C35 0.0327(19) 0.0235(16) 0.0251(16) 0.0154(13) 0.0094(14) 0.0061(14)
C26 0.038(2) 0.0219(16) 0.0292(17) 0.0117(14) 0.0166(15) 0.0078(14)
C141 0.0290(18) 0.0250(16) 0.0273(17) 0.0139(13) 0.0131(14) 0.0045(13)
C104 0.0285(18) 0.0262(16) 0.0280(17) 0.0123(14) 0.0108(14) 0.0058(14)
C134 0.0273(18) 0.0251(16) 0.0260(16) 0.0122(13) 0.0113(14) 0.0009(13)
C45 0.0335(19) 0.0256(17) 0.0287(17) 0.0145(14) 0.0095(15) 0.0025(14)
C55 0.0320(19) 0.0242(16) 0.0216(16) 0.0101(13) 0.0116(14) 0.0023(14)
C130 0.0344(19) 0.0235(16) 0.0314(17) 0.0121(14) 0.0177(15) 0.0060(14)
C97 0.0258(18) 0.0244(16) 0.0338(18) 0.0150(14) 0.0128(14) 0.0076(13)
C112 0.0304(19) 0.0263(16) 0.0200(15) 0.0097(13) 0.0042(13) 0.0041(14)
C43 0.0343(19) 0.0227(16) 0.0268(17) 0.0142(13) 0.0078(14) 0.0015(14)
C17 0.034(2) 0.0241(16) 0.0329(18) 0.0137(14) 0.0117(15) 0.0068(14)
C70 0.0275(19) 0.0365(19) 0.0334(18) 0.0169(15) 0.0127(15) 0.0054(15)
C100 0.037(2) 0.0221(16) 0.0259(17) 0.0091(13) 0.0114(15) 0.0000(14)
C23 0.0333(19) 0.0232(16) 0.0288(17) 0.0136(13) 0.0147(14) 0.0078(14)
C124 0.0253(18) 0.0281(17) 0.0331(18) 0.0165(14) 0.0102(14) 0.0051(14)
C32 0.0321(19) 0.0242(16) 0.0248(16) 0.0125(13) 0.0119(14) 0.0091(14)
C105 0.038(2) 0.0241(16) 0.0278(17) 0.0137(14) 0.0145(15) 0.0063(14)
C74 0.0296(19) 0.0337(18) 0.0312(18) 0.0138(15) 0.0154(15) 0.0070(15)
C75 0.0297(19) 0.0318(18) 0.0337(18) 0.0131(15) 0.0137(15) 0.0066(15)
C57 0.0340(19) 0.0221(16) 0.0269(17) 0.0097(13) 0.0136(14) 0.0059(14)
C28 0.0316(19) 0.0270(17) 0.0316(18) 0.0151(14) 0.0117(15) 0.0071(14)
C99 0.0324(19) 0.0239(16) 0.0304(18) 0.0097(14) 0.0146(15) 0.0053(14)
C81 0.0307(19) 0.0275(17) 0.0289(17) 0.0146(14) 0.0091(14) 0.0057(14)
C40 0.040(2) 0.0211(16) 0.0372(19) 0.0143(14) 0.0220(16) 0.0064(14)
C98 0.0319(19) 0.0293(17) 0.0285(17) 0.0142(14) 0.0161(15) 0.0089(14)
C7 0.0283(19) 0.0336(18) 0.0340(18) 0.0166(15) 0.0154(15) 0.0052(15)
C96 0.034(2) 0.0248(16) 0.0319(18) 0.0115(14) 0.0151(15) 0.0079(14)
C50 0.041(2) 0.0249(17) 0.0311(18) 0.0156(14) 0.0071(16) 0.0045(15)
C73 0.0249(18) 0.0325(18) 0.0352(19) 0.0125(15) 0.0134(15) 0.0056(14)
C5 0.035(2) 0.0331(18) 0.0322(18) 0.0192(15) 0.0177(15) 0.0053(15)
C21 0.041(2) 0.0231(17) 0.039(2) 0.0090(15) 0.0191(17) 0.0035(15)
C20 0.038(2) 0.0222(16) 0.0345(18) 0.0145(14) 0.0151(15) 0.0081(14)
C27 0.035(2) 0.0274(17) 0.0330(18) 0.0178(14) 0.0131(15) 0.0095(15)
C95 0.0337(19) 0.0299(17) 0.0318(18) 0.0160(14) 0.0158(15) 0.0083(15)
C125 0.040(2) 0.0202(16) 0.0318(18) 0.0121(14) 0.0118(16) 0.0033(14)
C16 0.043(2) 0.0211(16) 0.0347(19) 0.0091(14) 0.0207(16) 0.0064(15)
C127 0.040(2) 0.0324(18) 0.039(2) 0.0259(16) 0.0179(16) 0.0118(16)
C145 0.034(2) 0.0286(17) 0.0322(18) 0.0187(15) 0.0102(15) 0.0036(15)
C120 0.0326(19) 0.0301(17) 0.0238(16) 0.0156(14) 0.0104(14) 0.0083(14)
C131 0.0320(19) 0.0272(17) 0.0360(18) 0.0132(14) 0.0205(15) 0.0051(14)
C90 0.034(2) 0.0314(18) 0.0279(17) 0.0180(14) 0.0097(15) 0.0071(15)
C63 0.0314(19) 0.0359(19) 0.0362(19) 0.0234(16) 0.0135(15) 0.0089(15)
C37 0.035(2) 0.0271(17) 0.0290(17) 0.0126(14) 0.0169(15) 0.0099(14)
C92 0.039(2) 0.0277(17) 0.0287(17) 0.0099(14) 0.0178(15) 0.0053(15)
C11 0.036(2) 0.0310(18) 0.0270(17) 0.0069(14) 0.0111(15) 0.0013(15)
C152 0.037(2) 0.0234(16) 0.0272(17) 0.0120(14) 0.0126(15) 0.0031(14)
C6 0.039(2) 0.0206(16) 0.0362(19) 0.0147(14) 0.0188(16) 0.0058(14)
C44 0.0256(18) 0.0339(18) 0.040(2) 0.0229(16) 0.0083(15) 0.0014(14)
C126 0.0292(19) 0.0262(17) 0.040(2) 0.0189(15) 0.0092(15) 0.0008(14)
C136 0.033(2) 0.0270(17) 0.0383(19) 0.0203(15) 0.0116(15) 0.0052(14)
C1 0.037(2) 0.0281(17) 0.0353(19) 0.0145(15) 0.0167(16) 0.0110(15)
C19 0.042(2) 0.0313(18) 0.0323(18) 0.0169(15) 0.0138(16) 0.0057(16)
C91 0.039(2) 0.0219(16) 0.0350(19) 0.0071(14) 0.0181(16) 0.0018(15)
C67 0.034(2) 0.041(2) 0.039(2) 0.0232(16) 0.0184(16) 0.0079(16)
C18 0.038(2) 0.0280(17) 0.0309(18) 0.0139(15) 0.0096(15) 0.0042(15)
C68 0.033(2) 0.046(2) 0.0338(19) 0.0257(16) 0.0126(16) 0.0068(16)
C78 0.0277(19) 0.0294(17) 0.0391(19) 0.0187(15) 0.0104(15) 0.0095(14)
C146 0.0286(19) 0.0261(17) 0.0325(18) 0.0128(14) 0.0095(15) 0.0001(14)
C22 0.039(2) 0.0262(17) 0.0335(18) 0.0106(14) 0.0170(16) 0.0077(15)
C8 0.038(2) 0.0166(15) 0.0366(19) 0.0078(14) 0.0169(16) 0.0040(14)
C109 0.0343(19) 0.0227(16) 0.0231(16) 0.0096(13) 0.0065(14) -0.0035(14)
C110 0.0345(19) 0.0224(16) 0.0271(17) 0.0112(13) 0.0095(14) 0.0005(14)
C149 0.041(2) 0.0263(17) 0.0294(18) 0.0113(14) 0.0146(15) 0.0035(15)
C137 0.0294(19) 0.0314(18) 0.0351(19) 0.0178(15) 0.0076(15) 0.0000(15)
C143 0.034(2) 0.0275(17) 0.0263(17) 0.0093(14) 0.0064(15) -0.0045(14)
C140 0.0294(19) 0.0242(16) 0.0306(17) 0.0103(14) 0.0137(14) 0.0011(14)
C88 0.044(2) 0.0268(17) 0.0275(17) 0.0130(14) 0.0156(16) 0.0085(15)
C62 0.035(2) 0.043(2) 0.040(2) 0.0277(17) 0.0148(16) 0.0067(16)
C60 0.0308(19) 0.0377(19) 0.0275(17) 0.0161(15) 0.0121(15) 0.0074(15)
C46 0.0309(19) 0.0323(18) 0.0331(18) 0.0188(15) 0.0105(15) 0.0001(15)
C107 0.0303(19) 0.0297(18) 0.0359(19) 0.0206(15) 0.0054(15) 0.0030(15)
C33 0.033(2) 0.0306(18) 0.0347(19) 0.0168(15) 0.0151(15) 0.0095(15)
C76 0.0311(19) 0.0276(17) 0.0353(19) 0.0134(15) 0.0099(15) -0.0012(14)
C61 0.0315(19) 0.0361(19) 0.0299(18) 0.0183(15) 0.0126(15) 0.0049(15)
C89 0.0286(19) 0.0256(17) 0.0361(19) 0.0117(14) 0.0113(15) 0.0029(14)
C59 0.036(2) 0.0267(17) 0.0263(17) 0.0130(14) 0.0137(15) 0.0051(14)
C56 0.0303(19) 0.0242(16) 0.0307(17) 0.0115(14) 0.0139(14) 0.0064(14)
C25 0.032(2) 0.0317(18) 0.0341(19) 0.0155(15) 0.0092(15) 0.0038(15)
C116 0.047(2) 0.0209(17) 0.045(2) 0.0123(15) 0.0174(18) 0.0031(16)
C119 0.037(2) 0.043(2) 0.0223(17) 0.0149(15) 0.0098(15) 0.0109(16)
C12 0.046(2) 0.0239(17) 0.0375(19) 0.0152(15) 0.0230(17) 0.0126(15)
C36 0.0298(19) 0.0321(18) 0.0309(18) 0.0172(14) 0.0155(15) 0.0039(14)
C13 0.055(2) 0.0349(19) 0.0280(18) 0.0108(15) 0.0235(17) 0.0064(17)
C51 0.034(2) 0.0308(19) 0.040(2) 0.0207(16) -0.0017(16) -0.0069(15)
C121 0.042(2) 0.057(2) 0.0313(19) 0.0268(18) 0.0195(17) 0.0181(18)
C71 0.033(2) 0.045(2) 0.0269(18) 0.0157(16) 0.0119(15) 0.0089(16)
C142 0.037(2) 0.0294(17) 0.0280(17) 0.0155(14) 0.0106(15) 0.0013(15)
C64 0.036(2) 0.0369(19) 0.0339(19) 0.0208(16) 0.0179(16) 0.0074(16)
C102 0.043(2) 0.039(2) 0.0293(18) 0.0188(16) 0.0111(16) -0.0002(17)
C66 0.032(2) 0.049(2) 0.0344(19) 0.0225(17) 0.0109(16) 0.0044(17)
C77 0.040(2) 0.0240(17) 0.039(2) 0.0067(15) 0.0191(17) 0.0004(15)
C69 0.031(2) 0.048(2) 0.0354(19) 0.0247(17) 0.0121(16) 0.0039(16)
C117 0.041(2) 0.0229(17) 0.045(2) 0.0102(15) 0.0211(17) 0.0060(15)
C15 0.044(2) 0.0301(18) 0.0288(18) 0.0085(15) 0.0167(16) 0.0037(16)
C148 0.0325(19) 0.0233(16) 0.0320(18) 0.0104(14) 0.0084(15) 0.0006(14)
C9 0.056(3) 0.037(2) 0.0277(18) 0.0166(16) 0.0215(17) 0.0097(18)
C72 0.0289(19) 0.0346(19) 0.0302(18) 0.0093(15) 0.0092(15) 0.0044(15)
C3 0.045(2) 0.050(2) 0.0286(18) 0.0172(17) 0.0176(17) 0.0216(19)
C101 0.033(2) 0.039(2) 0.0304(18) 0.0183(16) 0.0052(15) -0.0034(16)
C4 0.039(2) 0.046(2) 0.0323(19) 0.0246(17) 0.0145(16) 0.0158(17)
C65 0.032(2) 0.048(2) 0.037(2) 0.0269(17) 0.0139(16) 0.0079(17)
C128 0.039(2) 0.058(2) 0.049(2) 0.041(2) 0.0211(18) 0.0163(19)
C24 0.038(2) 0.0330(18) 0.0330(18) 0.0221(15) 0.0108(16) 0.0086(15)
C108 0.033(2) 0.0291(18) 0.0366(19) 0.0214(15) 0.0068(15) -0.0017(15)
C14 0.045(2) 0.034(2) 0.055(3) 0.0196(19) -0.013(2) 0.0053(18)
C10 0.049(3) 0.031(2) 0.055(3) 0.0146(19) -0.009(2) 0.0039(18)
C165 0.072(4) 0.047(3) 0.093(4) 0.040(3) 0.010(3) -0.004(2)
C170 0.061(3) 0.055(3) 0.106(4) 0.056(3) 0.006(3) -0.014(2)
C169 0.068(4) 0.130(5) 0.073(3) 0.059(3) 0.046(3) 0.048(4)
C166 0.059(3) 0.076(3) 0.072(3) 0.035(3) 0.021(3) 0.013(3)
C168 0.096(4) 0.080(4) 0.062(3) 0.048(3) -0.015(3) -0.033(3)
Cl3B 0.064(3) 0.090(4) 0.043(2) 0.027(2) 0.0057(16) -0.018(3)
C167 0.097(4) 0.065(3) 0.117(5) 0.048(3) 0.002(4) -0.006(3)
C161 0.077(4) 0.071(4) 0.146(6) 0.008(4) 0.034(4) 0.032(3)
C156 0.205(10) 0.072(5) 0.164(8) 0.050(5) 0.068(8) 0.027(6)
Cl3A 0.068(2) 0.129(5) 0.090(2) 0.059(3) 0.0184(18) -0.005(2)

loop_
_atom_type_symbol
_atom_type_description
_atom_type_scat_dispersion_real
_atom_type_scat_dispersion_imag
_atom_type_scat_source
C C 0.0137 0.0067 'International Tables Vol C Tables 4.2.6.8 and 6.1.1.4'
H H 0.0000 0.0000 'International Tables Vol C Tables 4.2.6.8 and 6.1.1.4'
Cl Cl 0.3281 0.5435 'International Tables Vol C Tables 4.2.6.8 and 6.1.1.4'
Fe Fe -0.2673 2.5550 'International Tables Vol C Tables 4.2.6.8 and 6.1.1.4'

loop_
_geom_angle_atom_site_label_1
_geom_angle_atom_site_label_2
_geom_angle_atom_site_label_3
_geom_angle
_geom_angle_site_symmetry_1
_geom_angle_site_symmetry_3
_geom_angle_publ_flag
C47 Fe41 C42 120.77(12) . . ?
C47 Fe41 C45 41.00(12) . . ?
C49 Fe41 C47 40.86(13) . . ?
C49 Fe41 C42 109.49(13) . . ?
C49 Fe41 C48 40.89(13) . . ?
C49 Fe41 C45 68.39(13) . . ?
C49 Fe41 C43 127.86(13) . . ?
C49 Fe41 C44 120.74(14) . . ?
C49 Fe41 C46 68.22(13) . . ?
C49 Fe41 C51 154.58(16) . . ?
C48 Fe41 C47 68.97(13) . . ?
C48 Fe41 C42 127.53(14) . . ?
C48 Fe41 C45 68.28(14) . . ?
C48 Fe41 C43 165.25(13) . . ?
C45 Fe41 C42 154.97(14) . . ?
C43 Fe41 C47 108.47(13) . . ?
C43 Fe41 C42 40.28(13) . . ?
C43 Fe41 C45 119.99(14) . . ?
C50 Fe41 C47 125.77(14) . . ?
C50 Fe41 C49 164.33(15) . . ?
C50 Fe41 C42 68.34(13) . . ?
C50 Fe41 C48 152.72(14) . . ?
C50 Fe41 C45 106.61(14) . . ?
C50 Fe41 C43 40.58(12) . . ?
C50 Fe41 C44 68.52(15) . . ?
C50 Fe41 C46 118.24(13) . . ?
C50 Fe41 C51 40.44(16) . . ?
C44 Fe41 C47 155.49(13) . . ?
C44 Fe41 C42 40.83(13) . . ?
C44 Fe41 C48 107.75(15) . . ?
C44 Fe41 C45 162.26(13) . . ?
C44 Fe41 C43 68.17(15) . . ?
C46 Fe41 C47 68.50(13) . . ?
C46 Fe41 C42 164.19(15) . . ?
C46 Fe41 C48 40.54(14) . . ?
C46 Fe41 C45 40.19(14) . . ?
C46 Fe41 C43 153.36(14) . . ?
C46 Fe41 C44 125.73(14) . . ?
C51 Fe41 C47 162.63(15) . . ?
C51 Fe41 C42 68.23(13) . . ?
C51 Fe41 C48 119.00(15) . . ?
C51 Fe41 C45 124.77(14) . . ?
C51 Fe41 C43 67.85(15) . . ?
C51 Fe41 C44 40.67(14) . . ?
C51 Fe41 C46 106.72(14) . . ?
C122 Fe11 C120 122.80(13) . . ?
C123 Fe11 C122 40.96(12) . . ?
C123 Fe11 C124 68.37(14) . . ?
C123 Fe11 C127 120.97(14) . . ?
C123 Fe11 C120 111.20(14) . . ?
C124 Fe11 C122 40.33(13) . . ?
C124 Fe11 C127 161.71(14) . . ?
C124 Fe11 C120 155.34(13) . . ?
C125 Fe11 C122 68.54(12) . . ?
C125 Fe11 C123 40.88(13) . . ?
C125 Fe11 C124 68.15(14) . . ?
C125 Fe11 C127 107.68(14) . . ?
C125 Fe11 C120 128.79(14) . . ?
C125 Fe11 C126 40.25(14) . . ?
C125 Fe11 C119 167.59(15) . . ?
C125 Fe11 C128 116.57(15) . . ?
C127 Fe11 C122 156.54(14) . . ?
C127 Fe11 C120 40.52(13) . . ?
C126 Fe11 C122 68.25(13) . . ?
C126 Fe11 C123 68.34(14) . . ?
C126 Fe11 C124 40.68(13) . . ?
C126 Fe11 C127 124.75(14) . . ?
C126 Fe11 C120 163.80(13) . . ?
C126 Fe11 C119 151.86(15) . . ?
C119 Fe11 C122 110.48(13) . . ?
C119 Fe11 C123 130.35(14) . . ?
C119 Fe11 C124 119.70(14) . . ?
C119 Fe11 C127 67.99(14) . . ?
C119 Fe11 C120 40.52(13) . . ?
C121 Fe11 C122 126.96(14) . . ?
C121 Fe11 C123 166.42(14) . . ?
C121 Fe11 C124 106.01(15) . . ?
C121 Fe11 C125 150.07(15) . . ?
C121 Fe11 C127 68.21(15) . . ?
C121 Fe11 C120 68.41(14) . . ?
C121 Fe11 C126 116.07(15) . . ?
C121 Fe11 C119 40.60(15) . . ?
C121 Fe11 C128 40.78(16) . . ?
C128 Fe11 C122 162.65(15) . . ?
C128 Fe11 C123 152.63(15) . . ?
C128 Fe11 C124 124.05(15) . . ?
C128 Fe11 C127 40.42(15) . . ?
C128 Fe11 C120 68.32(15) . . ?
C128 Fe11 C126 104.28(15) . . ?
C128 Fe11 C119 68.27(16) . . ?
C52 C47 Fe41 127.7(2) . . ?
C49 C47 Fe41 69.17(19) . . ?
C49 C47 C52 125.6(3) . . ?
C49 C47 C45 106.8(3) . . ?
C45 C47 Fe41 69.53(19) . . ?
C45 C47 C52 127.6(3) . . ?
C134 C129 C122 120.4(3) . . ?
C130 C129 C122 121.8(3) . . ?
C130 C129 C134 117.7(3) . . ?
C53 C54 H54 118.8 . . ?
C53 C54 C55 122.3(3) . . ?
C55 C54 H54 118.8 . . ?
C90 C79 C150 121.2(3) . . ?
C90 C79 C91 115.7(3) . . ?
C91 C79 C150 122.5(3) . . ?
C153 C154 H154 119.5 . . ?
C153 C154 C83 121.0(3) . . ?
C83 C154 H154 119.5 . . ?
C39 C38 C29 119.2(3) . . ?
C37 C38 C29 123.7(3) . . ?
C37 C38 C39 117.0(3) . . ?
C53 C52 C47 120.9(3) . . ?
C57 C52 C47 121.3(3) . . ?
C57 C52 C53 117.8(3) . . ?
C104 C103 C94 122.7(3) . . ?
C102 C103 C94 119.3(3) . . ?
C102 C103 C104 117.2(3) . . ?
C138 C139 H139 119.5 . . ?
C140 C139 H139 119.5 . . ?
C140 C139 C138 121.0(3) . . ?
C88 C85 C83 118.7(3) . . ?
C89 C85 C83 122.2(3) . . ?
C89 C85 C88 116.9(3) . . ?
C129 C122 Fe11 131.8(2) . . ?
C123 C122 Fe11 68.71(18) . . ?
C123 C122 C129 125.6(3) . . ?
C124 C122 Fe11 69.17(18) . . ?
C124 C122 C129 126.9(3) . . ?
C124 C122 C123 107.2(3) . . ?
C139 C138 C141 122.7(3) . . ?
C139 C138 C137 117.4(3) . . ?
C137 C138 C141 119.8(3) . . ?
C152 C147 C144 121.3(3) . . ?
C148 C147 C144 121.0(3) . . ?
C148 C147 C152 116.9(3) . . ?
C114 C113 H113 119.3 . . ?
C114 C113 C112 121.5(3) . . ?
C112 C113 H113 119.3 . . ?
C86 C84 C82 118.7(3) . . ?
C86 C84 C87 116.5(3) . . ?
C87 C84 C82 122.7(3) . . ?
C136 C135 C132 121.7(3) . . ?
C136 C135 C140 117.2(3) . . ?
C140 C135 C132 121.1(3) . . ?
C151 C150 C79 121.9(3) . . ?
C151 C150 C149 116.1(3) . . ?
C149 C150 C79 121.4(3) . . ?
C133 C132 C135 123.0(3) . . ?
C133 C132 C131 117.4(3) . . ?
C131 C132 C135 119.6(3) . . ?
Fe11 C123 H123 125.9 . . ?
C122 C123 Fe11 70.33(18) . . ?
C122 C123 H123 126.2 . . ?
C125 C123 Fe11 69.15(18) . . ?
C125 C123 C122 107.5(3) . . ?
C125 C123 H123 126.2 . . ?
C63 C58 C55 120.0(3) . . ?
C59 C58 C55 122.6(3) . . ?
C59 C58 C63 117.4(3) . . ?
C154 C153 H153 119.5 . . ?
C154 C153 C82 121.0(3) . . ?
C82 C153 H153 119.5 . . ?
C113 C114 H114 119.3 . . ?
C113 C114 C115 121.3(3) . . ?
C115 C114 H114 119.3 . . ?
C150 C151 H151 119.0 . . ?
C152 C151 C150 122.0(3) . . ?
C152 C151 H151 119.0 . . ?
C54 C53 C52 120.7(3) . . ?
C54 C53 H53 119.6 . . ?
C52 C53 H53 119.6 . . ?
C145 C144 C147 123.0(3) . . ?
C143 C144 C147 119.7(3) . . ?
C143 C144 C145 116.5(3) . . ?
C99 C94 C103 122.7(3) . . ?
C99 C94 C95 118.1(3) . . ?
C95 C94 C103 118.4(3) . . ?
C84 C86 H86 119.4 . . ?
C90 C86 C84 121.2(3) . . ?
C90 C86 H86 119.4 . . ?
C111 C106 C115 123.4(3) . . ?
C111 C106 C107 117.2(3) . . ?
C107 C106 C115 119.3(3) . . ?
C154 C83 C85 122.1(3) . . ?
C81 C83 C154 116.6(3) . . ?
C81 C83 C85 118.8(3) . . ?
C106 C111 H111 119.2 . . ?
C106 C111 C110 121.6(3) . . ?
C110 C111 H111 119.2 . . ?
C132 C133 H133 119.4 . . ?
C132 C133 C134 121.2(3) . . ?
C134 C133 H133 119.4 . . ?
Fe41 C49 H49 126.1 . . ?
C47 C49 Fe41 69.97(18) . . ?
C47 C49 H49 125.7 . . ?
C48 C49 Fe41 69.81(18) . . ?
C48 C49 C47 108.7(3) . . ?
C48 C49 H49 125.7 . . ?
C35 C42 Fe41 129.0(2) . . ?
C43 C42 Fe41 68.77(18) . . ?
C43 C42 C35 125.2(3) . . ?
C43 C42 C44 106.7(3) . . ?
C44 C42 Fe41 68.36(19) . . ?
C44 C42 C35 128.1(3) . . ?
C30 C31 H31 119.2 . . ?
C32 C31 H31 119.2 . . ?
C32 C31 C30 121.6(3) . . ?
C30 C29 C38 123.4(3) . . ?
C34 C29 C38 118.6(3) . . ?
C34 C29 C30 118.0(3) . . ?
Fe41 C48 H48 126.3 . . ?
C49 C48 Fe41 69.30(18) . . ?
C49 C48 H48 126.4 . . ?
C46 C48 Fe41 69.62(19) . . ?
C46 C48 C49 107.2(3) . . ?
C46 C48 H48 126.4 . . ?
C92 C93 C97 120.4(3) . . ?
C92 C93 C78 117.1(3) . . ?
C78 C93 C97 122.0(3) . . ?
C82 C80 H80 119.9 . . ?
C81 C80 H80 119.9 . . ?
C81 C80 C82 120.3(3) . . ?
C153 C82 C84 121.8(3) . . ?
C153 C82 C80 117.0(3) . . ?
C80 C82 C84 119.0(3) . . ?
C31 C30 H30 119.8 . . ?
C29 C30 C31 120.5(3) . . ?
C29 C30 H30 119.8 . . ?
C29 C34 H34 119.2 . . ?
C29 C34 C33 121.6(3) . . ?
C33 C34 H34 119.2 . . ?
C84 C87 H87 119.4 . . ?
C91 C87 C84 121.2(3) . . ?
C91 C87 H87 119.4 . . ?
C38 C39 H39 119.1 . . ?
C40 C39 C38 121.7(3) . . ?
C40 C39 H39 119.1 . . ?
C13 C2 C73 120.4(3) . . ?
C13 C2 C14 116.1(3) . . ?
C14 C2 C73 122.6(3) . . ?
C114 C115 C106 123.3(3) . . ?
C116 C115 C114 116.9(3) . . ?
C116 C115 C106 119.7(3) . . ?
C40 C35 C42 119.7(3) . . ?
C36 C35 C42 123.2(3) . . ?
C36 C35 C40 117.1(3) . . ?
C27 C26 C17 122.5(3) . . ?
C27 C26 C25 118.0(3) . . ?
C25 C26 C17 118.6(3) . . ?
C146 C141 C138 122.0(3) . . ?
C146 C141 C142 117.0(3) . . ?
C142 C141 C138 120.6(3) . . ?
C103 C104 H104 119.6 . . ?
C105 C104 C103 120.8(3) . . ?
C105 C104 H104 119.6 . . ?
C129 C134 H134 119.6 . . ?
C133 C134 C129 120.9(3) . . ?
C133 C134 H134 119.6 . . ?
Fe41 C45 H45 126.6 . . ?
C47 C45 Fe41 69.47(19) . . ?
C47 C45 H45 125.9 . . ?
C46 C45 Fe41 69.6(2) . . ?
C46 C45 C47 108.3(3) . . ?
C46 C45 H45 125.9 . . ?
C54 C55 C58 121.4(3) . . ?
C56 C55 C54 116.5(3) . . ?
C56 C55 C58 122.0(3) . . ?
C129 C130 H130 119.3 . . ?
C131 C130 C129 121.5(3) . . ?
C131 C130 H130 119.3 . . ?
C98 C97 C93 121.8(3) . . ?
C96 C97 C93 120.4(3) . . ?
C96 C97 C98 117.5(3) . . ?
C113 C112 C120 123.4(3) . . ?
C113 C112 C117 116.6(3) . . ?
C117 C112 C120 120.0(3) . . ?
Fe41 C43 H43 125.9 . . ?
C42 C43 Fe41 70.95(19) . . ?
C42 C43 H43 125.5 . . ?
C50 C43 Fe41 69.22(19) . . ?
C50 C43 C42 109.0(3) . . ?
C50 C43 H43 125.5 . . ?
C18 C17 C26 118.5(3) . . ?
C18 C17 C22 117.7(3) . . ?
C22 C17 C26 122.8(3) . . ?
C75 C70 C67 121.8(3) . . ?
C75 C70 C71 116.9(3) . . ?
C71 C70 C67 120.6(3) . . ?
C105 C100 C109 121.9(3) . . ?
C101 C100 C105 117.4(3) . . ?
C101 C100 C109 120.3(3) . . ?
C28 C23 C32 120.9(3) . . ?
C24 C23 C32 120.8(3) . . ?
C24 C23 C28 117.9(3) . . ?
Fe11 C124 H124 126.0 . . ?
C122 C124 Fe11 70.51(19) . . ?
C122 C124 H124 125.8 . . ?
C122 C124 C126 108.4(3) . . ?
C126 C124 Fe11 69.32(19) . . ?
C126 C124 H124 125.8 . . ?
C31 C32 C23 123.9(3) . . ?
C31 C32 C33 117.8(3) . . ?
C33 C32 C23 118.1(3) . . ?
C104 C105 C100 121.3(3) . . ?
C104 C105 H105 119.4 . . ?
C100 C105 H105 119.4 . . ?
C75 C74 H74 119.5 . . ?
C75 C74 C73 121.0(3) . . ?
C73 C74 H74 119.5 . . ?
C70 C75 H75 119.3 . . ?
C74 C75 C70 121.5(3) . . ?
C74 C75 H75 119.3 . . ?
C52 C57 H57 119.4 . . ?
C56 C57 C52 121.1(3) . . ?
C56 C57 H57 119.4 . . ?
C23 C28 H28 119.8 . . ?
C27 C28 C23 120.4(3) . . ?
C27 C28 H28 119.8 . . ?
C94 C99 H99 119.5 . . ?
C98 C99 C94 121.0(3) . . ?
C98 C99 H99 119.5 . . ?
C83 C81 H81 119.2 . . ?
C80 C81 C83 121.7(3) . . ?
C80 C81 H81 119.2 . . ?
C39 C40 C35 120.9(3) . . ?
C39 C40 H40 119.5 . . ?
C35 C40 H40 119.5 . . ?
C97 C98 H98 119.5 . . ?
C99 C98 C97 121.1(3) . . ?
C99 C98 H98 119.5 . . ?
C9 C7 C5 120.3(3) . . ?
C9 C7 C10 116.0(3) . . ?
C10 C7 C5 120.5(3) . . ?
C97 C96 H96 119.5 . . ?
C95 C96 C97 120.9(3) . . ?
C95 C96 H96 119.5 . . ?
Fe41 C50 H50 125.3 . . ?
C43 C50 Fe41 70.21(19) . . ?
C43 C50 H50 126.1 . . ?
C51 C50 Fe41 70.0(2) . . ?
C51 C50 C43 107.8(3) . . ?
C51 C50 H50 126.1 . . ?
C74 C73 C2 121.1(3) . . ?
C72 C73 C2 121.2(3) . . ?
C72 C73 C74 117.0(3) . . ?
C76 C5 C7 120.5(3) . . ?
C76 C5 C3 116.5(3) . . ?
C3 C5 C7 120.3(3) . . ?
C20 C21 H21 119.2 . . ?
C22 C21 H21 119.2 . . ?
C22 C21 C20 121.6(3) . . ?
C21 C20 C16 122.4(3) . . ?
C19 C20 C21 117.4(3) . . ?
C19 C20 C16 119.5(3) . . ?
C26 C27 H27 119.4 . . ?
C28 C27 C26 121.2(3) . . ?
C28 C27 H27 119.4 . . ?
C94 C95 H95 119.5 . . ?
C96 C95 C94 121.0(3) . . ?
C96 C95 H95 119.5 . . ?
Fe11 C125 H125 125.8 . . ?
C123 C125 Fe11 69.97(18) . . ?
C123 C125 H125 125.7 . . ?
C126 C125 Fe11 70.11(19) . . ?
C126 C125 C123 108.6(3) . . ?
C126 C125 H125 125.7 . . ?
C1 C16 C20 123.5(3) . . ?
C1 C16 C15 116.9(3) . . ?
C15 C16 C20 119.1(3) . . ?
Fe11 C127 H127 126.3 . . ?
C120 C127 Fe11 70.44(19) . . ?
C120 C127 H127 125.7 . . ?
C128 C127 Fe11 69.1(2) . . ?
C128 C127 H127 125.7 . . ?
C128 C127 C120 108.6(3) . . ?
C144 C145 H145 119.3 . . ?
C146 C145 C144 121.5(3) . . ?
C146 C145 H145 119.3 . . ?
C112 C120 Fe11 128.9(2) . . ?
C127 C120 Fe11 69.04(19) . . ?
C127 C120 C112 127.5(3) . . ?
C119 C120 Fe11 68.6(2) . . ?
C119 C120 C112 125.8(3) . . ?
C119 C120 C127 106.7(3) . . ?
C132 C131 H131 119.4 . . ?
C130 C131 C132 121.3(3) . . ?
C130 C131 H131 119.4 . . ?
C79 C90 H90 119.1 . . ?
C86 C90 C79 121.9(3) . . ?
C86 C90 H90 119.1 . . ?
C58 C63 H63 119.5 . . ?
C62 C63 C58 120.9(3) . . ?
C62 C63 H63 119.5 . . ?
C38 C37 H37 119.3 . . ?
C36 C37 C38 121.4(3) . . ?
C36 C37 H37 119.3 . . ?
C93 C92 H92 119.7 . . ?
C88 C92 C93 120.6(3) . . ?
C88 C92 H92 119.7 . . ?
C8 C11 H11 118.9 . . ?
C15 C11 H11 118.9 . . ?
C15 C11 C8 122.1(3) . . ?
C147 C152 H152 119.4 . . ?
C151 C152 C147 121.3(3) . . ?
C151 C152 H152 119.4 . . ?
C77 C6 C8 121.6(3) . . ?
C4 C6 C8 120.1(3) . . ?
C4 C6 C77 116.3(3) . . ?
Fe41 C44 H44 125.2 . . ?
C42 C44 Fe41 70.81(19) . . ?
C42 C44 H44 126.1 . . ?
C51 C44 Fe41 69.5(2) . . ?
C51 C44 C42 107.8(3) . . ?
C51 C44 H44 126.1 . . ?
Fe11 C126 H126 126.1 . . ?
C124 C126 Fe11 69.99(19) . . ?
C124 C126 H126 125.9 . . ?
C125 C126 Fe11 69.6(2) . . ?
C125 C126 C124 108.3(3) . . ?
C125 C126 H126 125.9 . . ?
C135 C136 H136 119.1 . . ?
C137 C136 C135 121.7(3) . . ?
C137 C136 H136 119.1 . . ?
C16 C1 H1 119.3 . . ?
C12 C1 C16 121.5(3) . . ?
C12 C1 H1 119.3 . . ?
C20 C19 H19 119.3 . . ?
C18 C19 C20 121.3(3) . . ?
C18 C19 H19 119.3 . . ?
C79 C91 H91 119.0 . . ?
C87 C91 C79 122.1(3) . . ?
C87 C91 H91 119.0 . . ?
C68 C67 C70 118.8(3) . . ?
C68 C67 C66 117.3(3) . . ?
C66 C67 C70 123.4(3) . . ?
C17 C18 C19 120.9(3) . . ?
C17 C18 H18 119.5 . . ?
C19 C18 H18 119.5 . . ?
C67 C68 H68 118.9 . . ?
C69 C68 C67 122.1(3) . . ?
C69 C68 H68 118.9 . . ?
C93 C78 H78 119.3 . . ?
C89 C78 C93 121.4(3) . . ?
C89 C78 H78 119.3 . . ?
C141 C146 H146 119.4 . . ?
C145 C146 C141 121.2(3) . . ?
C145 C146 H146 119.4 . . ?
C17 C22 H22 119.8 . . ?
C21 C22 C17 120.5(3) . . ?
C21 C22 H22 119.8 . . ?
C11 C8 C6 118.8(3) . . ?
C11 C8 C12 116.8(3) . . ?
C12 C8 C6 122.9(3) . . ?
C110 C109 C100 123.4(3) . . ?
C108 C109 C100 119.5(3) . . ?
C108 C109 C110 117.0(3) . . ?
C111 C110 C109 121.0(3) . . ?
C111 C110 H110 119.5 . . ?
C109 C110 H110 119.5 . . ?
C150 C149 H149 119.4 . . ?
C148 C149 C150 121.2(3) . . ?
C148 C149 H149 119.4 . . ?
C138 C137 H137 119.4 . . ?
C136 C137 C138 121.3(3) . . ?
C136 C137 H137 119.4 . . ?
C144 C143 H143 119.0 . . ?
C142 C143 C144 122.0(3) . . ?
C142 C143 H143 119.0 . . ?
C139 C140 C135 121.5(3) . . ?
C139 C140 H140 119.3 . . ?
C135 C140 H140 119.3 . . ?
C85 C88 H88 119.0 . . ?
C92 C88 C85 122.0(3) . . ?
C92 C88 H88 119.0 . . ?
C63 C62 H62 119.1 . . ?
C61 C62 C63 121.8(3) . . ?
C61 C62 H62 119.1 . . ?
C61 C60 H60 119.4 . . ?
C59 C60 H60 119.4 . . ?
C59 C60 C61 121.3(3) . . ?
Fe41 C46 H46 126.1 . . ?
C48 C46 Fe41 69.84(19) . . ?
C48 C46 H46 125.5 . . ?
C45 C46 Fe41 70.19(19) . . ?
C45 C46 C48 109.0(3) . . ?
C45 C46 H46 125.5 . . ?
C106 C107 H107 119.6 . . ?
C108 C107 C106 120.8(3) . . ?
C108 C107 H107 119.6 . . ?
C34 C33 C32 120.4(3) . . ?
C34 C33 H33 119.8 . . ?
C32 C33 H33 119.8 . . ?
C5 C76 H76 119.7 . . ?
C5 C76 C77 120.6(3) . . ?
C77 C76 H76 119.7 . . ?
C62 C61 C60 117.0(3) . . ?
C62 C61 C64 119.6(3) . . ?
C60 C61 C64 123.5(3) . . ?
C85 C89 H89 119.3 . . ?
C78 C89 C85 121.4(3) . . ?
C78 C89 H89 119.3 . . ?
C58 C59 H59 119.2 . . ?
C60 C59 C58 121.6(3) . . ?
C60 C59 H59 119.2 . . ?
C55 C56 H56 119.2 . . ?
C57 C56 C55 121.5(3) . . ?
C57 C56 H56 119.2 . . ?
C26 C25 H25 120.0 . . ?
C24 C25 C26 120.0(3) . . ?
C24 C25 H25 120.0 . . ?
C115 C116 H116 119.2 . . ?
C117 C116 C115 121.6(3) . . ?
C117 C116 H116 119.2 . . ?
Fe11 C119 H119 125.8 . . ?
C120 C119 Fe11 70.87(19) . . ?
C120 C119 H119 125.6 . . ?
C121 C119 Fe11 69.2(2) . . ?
C121 C119 C120 108.7(3) . . ?
C121 C119 H119 125.6 . . ?
C1 C12 C8 121.0(3) . . ?
C1 C12 H12 119.5 . . ?
C8 C12 H12 119.5 . . ?
C35 C36 C37 121.6(3) . . ?
C35 C36 H36 119.2 . . ?
C37 C36 H36 119.2 . . ?
C2 C13 H13 119.2 . . ?
C9 C13 C2 121.6(3) . . ?
C9 C13 H13 119.2 . . ?
Fe41 C51 H51 126.5 . . ?
C50 C51 Fe41 69.6(2) . . ?
C50 C51 C44 108.6(3) . . ?
C50 C51 H51 125.7 . . ?
C44 C51 Fe41 69.82(19) . . ?
C44 C51 H51 125.7 . . ?
Fe11 C121 H121 125.6 . . ?
C119 C121 Fe11 70.16(19) . . ?
C119 C121 H121 126.0 . . ?
C119 C121 C128 108.0(3) . . ?
C128 C121 Fe11 69.8(2) . . ?
C128 C121 H121 126.0 . . ?
C70 C71 H71 119.6 . . ?
C72 C71 C70 120.8(3) . . ?
C72 C71 H71 119.6 . . ?
C141 C142 H142 119.4 . . ?
C143 C142 C141 121.3(3) . . ?
C143 C142 H142 119.4 . . ?
C69 C64 C61 120.5(3) . . ?
C65 C64 C61 122.4(3) . . ?
C65 C64 C69 116.9(3) . . ?
C103 C102 H102 119.6 . . ?
C101 C102 C103 120.9(3) . . ?
C101 C102 H102 119.6 . . ?
C67 C66 H66 119.8 . . ?
C65 C66 C67 120.5(3) . . ?
C65 C66 H66 119.8 . . ?
C6 C77 H77 119.4 . . ?
C76 C77 C6 121.3(3) . . ?
C76 C77 H77 119.4 . . ?
C68 C69 C64 121.0(3) . . ?
C68 C69 H69 119.5 . . ?
C64 C69 H69 119.5 . . ?
C112 C117 H117 119.0 . . ?
C116 C117 C112 122.1(3) . . ?
C116 C117 H117 119.0 . . ?
C16 C15 H15 119.4 . . ?
C11 C15 C16 121.2(3) . . ?
C11 C15 H15 119.4 . . ?
C147 C148 C149 121.7(3) . . ?
C147 C148 H148 119.2 . . ?
C149 C148 H148 119.2 . . ?
C7 C9 H9 119.1 . . ?
C13 C9 C7 121.8(3) . . ?
C13 C9 H9 119.1 . . ?
C73 C72 H72 119.0 . . ?
C71 C72 C73 122.0(3) . . ?
C71 C72 H72 119.0 . . ?
C5 C3 H3 119.5 . . ?
C4 C3 C5 121.0(3) . . ?
C4 C3 H3 119.5 . . ?
C100 C101 H101 119.2 . . ?
C102 C101 C100 121.7(3) . . ?
C102 C101 H101 119.2 . . ?
C6 C4 H4 119.4 . . ?
C3 C4 C6 121.3(3) . . ?
C3 C4 H4 119.4 . . ?
C64 C65 H65 119.0 . . ?
C66 C65 C64 121.9(3) . . ?
C66 C65 H65 119.0 . . ?
Fe11 C128 H128 125.8 . . ?
C127 C128 Fe11 70.5(2) . . ?
C127 C128 C121 108.0(3) . . ?
C127 C128 H128 126.0 . . ?
C121 C128 Fe11 69.4(2) . . ?
C121 C128 H128 126.0 . . ?
C23 C24 H24 119.1 . . ?
C25 C24 C23 121.9(3) . . ?
C25 C24 H24 119.1 . . ?
C109 C108 H108 118.8 . . ?
C107 C108 C109 122.3(3) . . ?
C107 C108 H108 118.8 . . ?
C2 C14 H14 119.2 . . ?
C2 C14 C10 121.5(4) . . ?
C10 C14 H14 119.2 . . ?
C7 C10 H10 119.3 . . ?
C14 C10 C7 121.4(4) . . ?
C14 C10 H10 119.3 . . ?
H16A C165 H16B 108.0 . . ?
C170 C165 H16A 109.4 . . ?
C170 C165 H16B 109.4 . . ?
C170 C165 C166 111.4(4) . . ?
C166 C165 H16A 109.4 . . ?
C166 C165 H16B 109.4 . . ?
C165 C170 H17A 109.6 . . ?
C165 C170 H17B 109.6 . . ?
C165 C170 C169 110.3(4) . . ?
H17A C170 H17B 108.1 . . ?
C169 C170 H17A 109.6 . . ?
C169 C170 H17B 109.6 . . ?
C170 C169 H16C 109.2 . . ?
C170 C169 H16D 109.2 . . ?
H16C C169 H16D 107.9 . . ?
C168 C169 C170 112.1(5) . . ?
C168 C169 H16C 109.2 . . ?
C168 C169 H16D 109.2 . . ?
C165 C166 H16E 109.7 . . ?
C165 C166 H16F 109.7 . . ?
C165 C166 C167 109.6(5) . . ?
H16E C166 H16F 108.2 . . ?
C167 C166 H16E 109.7 . . ?
C167 C166 H16F 109.7 . . ?
C169 C168 H16G 110.1 . . ?
C169 C168 H16H 110.1 . . ?
C169 C168 C167 108.0(4) . . ?
H16G C168 H16H 108.4 . . ?
C167 C168 H16G 110.1 . . ?
C167 C168 H16H 110.1 . . ?
C166 C167 C168 114.6(5) . . ?
C166 C167 H16I 108.6 . . ?
C166 C167 H16J 108.6 . . ?
C168 C167 H16I 108.6 . . ?
C168 C167 H16J 108.6 . . ?
H16I C167 H16J 107.6 . . ?
Cl1 C161 H16K 109.3 . . ?
Cl1 C161 H16L 109.3 . . ?
Cl C161 Cl1 111.5(3) . . ?
Cl C161 H16K 109.3 . . ?
Cl C161 H16L 109.3 . . ?
H16K C161 H16L 108.0 . . ?
Cl2 C156 Cl3B 105.3(4) . . ?
Cl2 C156 H15C 110.7 . . ?
Cl2 C156 H15D 110.7 . . ?
Cl2 C156 H15A 107.4 . . ?
Cl2 C156 H15B 107.4 . . ?
Cl3B C156 H15C 110.7 . . ?
Cl3B C156 H15D 110.7 . . ?
H15C C156 H15D 108.8 . . ?
H15A C156 H15B 106.9 . . ?
Cl3A C156 Cl2 119.8(6) . . ?
Cl3A C156 H15A 107.4 . . ?
Cl3A C156 H15B 107.4 . . ?

loop_
_geom_bond_atom_site_label_1
_geom_bond_atom_site_label_2
_geom_bond_distance
_geom_bond_site_symmetry_2
_geom_bond_publ_flag
Fe41 C47 2.055(3) . ?
Fe41 C49 2.044(3) . ?
Fe41 C42 2.081(3) . ?
Fe41 C48 2.051(3) . ?
Fe41 C45 2.056(3) . ?
Fe41 C43 2.053(3) . ?
Fe41 C50 2.040(3) . ?
Fe41 C44 2.049(4) . ?
Fe41 C46 2.048(3) . ?
Fe41 C51 2.045(3) . ?
Fe11 C122 2.076(3) . ?
Fe11 C123 2.054(3) . ?
Fe11 C124 2.058(3) . ?
Fe11 C125 2.043(3) . ?
Fe11 C127 2.061(3) . ?
Fe11 C120 2.080(3) . ?
Fe11 C126 2.049(3) . ?
Fe11 C119 2.049(3) . ?
Fe11 C121 2.037(3) . ?
Fe11 C128 2.043(4) . ?
Cl2 C156 1.688(9) . ?
Cl1 C161 1.779(8) . ?
Cl C161 1.732(7) . ?
C47 C52 1.470(4) . ?
C47 C49 1.431(5) . ?
C47 C45 1.440(4) . ?
C129 C122 1.476(4) . ?
C129 C134 1.397(4) . ?
C129 C130 1.391(5) . ?
C54 H54 0.9500 . ?
C54 C53 1.378(5) . ?
C54 C55 1.400(5) . ?
C79 C150 1.475(5) . ?
C79 C90 1.391(5) . ?
C79 C91 1.407(5) . ?
C154 H154 0.9500 . ?
C154 C153 1.379(5) . ?
C154 C83 1.399(4) . ?
C38 C29 1.491(4) . ?
C38 C39 1.393(5) . ?
C38 C37 1.392(5) . ?
C52 C53 1.398(4) . ?
C52 C57 1.395(5) . ?
C103 C94 1.490(5) . ?
C103 C104 1.402(5) . ?
C103 C102 1.401(5) . ?
C139 H139 0.9500 . ?
C139 C138 1.393(5) . ?
C139 C140 1.385(4) . ?
C85 C83 1.490(4) . ?
C85 C88 1.392(5) . ?
C85 C89 1.389(5) . ?
C122 C123 1.445(5) . ?
C122 C124 1.425(5) . ?
C138 C141 1.482(4) . ?
C138 C137 1.401(5) . ?
C147 C144 1.480(4) . ?
C147 C152 1.396(4) . ?
C147 C148 1.387(5) . ?
C113 H113 0.9500 . ?
C113 C114 1.388(5) . ?
C113 C112 1.397(5) . ?
C84 C86 1.395(5) . ?
C84 C82 1.492(5) . ?
C84 C87 1.401(5) . ?
C135 C132 1.478(4) . ?
C135 C136 1.385(5) . ?
C135 C140 1.402(5) . ?
C150 C151 1.399(5) . ?
C150 C149 1.404(5) . ?
C132 C133 1.391(5) . ?
C132 C131 1.403(5) . ?
C123 H123 0.9500 . ?
C123 C125 1.430(4) . ?
C58 C55 1.484(5) . ?
C58 C63 1.398(5) . ?
C58 C59 1.390(5) . ?
C153 H153 0.9500 . ?
C153 C82 1.396(4) . ?
C114 H114 0.9500 . ?
C114 C115 1.400(4) . ?
C151 H151 0.9500 . ?
C151 C152 1.382(5) . ?
C53 H53 0.9500 . ?
C144 C145 1.401(5) . ?
C144 C143 1.389(5) . ?
C94 C99 1.391(5) . ?
C94 C95 1.396(5) . ?
C86 H86 0.9500 . ?
C86 C90 1.388(5) . ?
C106 C111 1.385(5) . ?
C106 C115 1.480(5) . ?
C106 C107 1.410(5) . ?
C83 C81 1.389(5) . ?
C111 H111 0.9500 . ?
C111 C110 1.393(5) . ?
C133 H133 0.9500 . ?
C133 C134 1.391(4) . ?
C49 H49 0.9500 . ?
C49 C48 1.431(5) . ?
C42 C35 1.478(4) . ?
C42 C43 1.424(5) . ?
C42 C44 1.441(5) . ?
C31 H31 0.9500 . ?
C31 C30 1.392(4) . ?
C31 C32 1.381(5) . ?
C29 C30 1.389(4) . ?
C29 C34 1.382(5) . ?
C48 H48 0.9500 . ?
C48 C46 1.420(5) . ?
C93 C97 1.481(4) . ?
C93 C92 1.394(5) . ?
C93 C78 1.403(5) . ?
C80 H80 0.9500 . ?
C80 C82 1.400(4) . ?
C80 C81 1.384(5) . ?
C30 H30 0.9500 . ?
C34 H34 0.9500 . ?
C34 C33 1.389(5) . ?
C87 H87 0.9500 . ?
C87 C91 1.372(5) . ?
C39 H39 0.9500 . ?
C39 C40 1.388(4) . ?
C2 C73 1.486(5) . ?
C2 C13 1.383(5) . ?
C2 C14 1.387(5) . ?
C115 C116 1.397(5) . ?
C35 C40 1.401(5) . ?
C35 C36 1.388(5) . ?
C26 C17 1.486(5) . ?
C26 C27 1.389(5) . ?
C26 C25 1.403(5) . ?
C141 C146 1.393(5) . ?
C141 C142 1.395(5) . ?
C104 H104 0.9500 . ?
C104 C105 1.381(5) . ?
C134 H134 0.9500 . ?
C45 H45 0.9500 . ?
C45 C46 1.410(5) . ?
C55 C56 1.400(4) . ?
C130 H130 0.9500 . ?
C130 C131 1.375(4) . ?
C97 C98 1.407(4) . ?
C97 C96 1.397(5) . ?
C112 C120 1.467(5) . ?
C112 C117 1.403(5) . ?
C43 H43 0.9500 . ?
C43 C50 1.419(4) . ?
C17 C18 1.392(5) . ?
C17 C22 1.413(5) . ?
C70 C75 1.393(5) . ?
C70 C67 1.478(5) . ?
C70 C71 1.410(5) . ?
C100 C105 1.391(5) . ?
C100 C109 1.486(5) . ?
C100 C101 1.390(5) . ?
C23 C32 1.493(4) . ?
C23 C28 1.397(4) . ?
C23 C24 1.386(5) . ?
C124 H124 0.9500 . ?
C124 C126 1.428(4) . ?
C32 C33 1.396(5) . ?
C105 H105 0.9500 . ?
C74 H74 0.9500 . ?
C74 C75 1.387(5) . ?
C74 C73 1.401(5) . ?
C75 H75 0.9500 . ?
C57 H57 0.9500 . ?
C57 C56 1.386(5) . ?
C28 H28 0.9500 . ?
C28 C27 1.385(5) . ?
C99 H99 0.9500 . ?
C99 C98 1.380(4) . ?
C81 H81 0.9500 . ?
C40 H40 0.9500 . ?
C98 H98 0.9500 . ?
C7 C5 1.488(5) . ?
C7 C9 1.385(5) . ?
C7 C10 1.391(5) . ?
C96 H96 0.9500 . ?
C96 C95 1.385(5) . ?
C50 H50 0.9500 . ?
C50 C51 1.412(6) . ?
C73 C72 1.392(5) . ?
C5 C76 1.389(5) . ?
C5 C3 1.398(5) . ?
C21 H21 0.9500 . ?
C21 C20 1.397(5) . ?
C21 C22 1.383(5) . ?
C20 C16 1.482(5) . ?
C20 C19 1.394(5) . ?
C27 H27 0.9500 . ?
C95 H95 0.9500 . ?
C125 H125 0.9500 . ?
C125 C126 1.408(5) . ?
C16 C1 1.397(5) . ?
C16 C15 1.398(5) . ?
C127 H127 0.9500 . ?
C127 C120 1.434(5) . ?
C127 C128 1.418(5) . ?
C145 H145 0.9500 . ?
C145 C146 1.383(4) . ?
C120 C119 1.430(5) . ?
C131 H131 0.9500 . ?
C90 H90 0.9500 . ?
C63 H63 0.9500 . ?
C63 C62 1.390(5) . ?
C37 H37 0.9500 . ?
C37 C36 1.389(4) . ?
C92 H92 0.9500 . ?
C92 C88 1.390(5) . ?
C11 H11 0.9500 . ?
C11 C8 1.393(5) . ?
C11 C15 1.372(5) . ?
C152 H152 0.9500 . ?
C6 C8 1.482(5) . ?
C6 C77 1.395(5) . ?
C6 C4 1.385(5) . ?
C44 H44 0.9500 . ?
C44 C51 1.422(5) . ?
C126 H126 0.9500 . ?
C136 H136 0.9500 . ?
C136 C137 1.378(4) . ?
C1 H1 0.9500 . ?
C1 C12 1.388(5) . ?
C19 H19 0.9500 . ?
C19 C18 1.393(5) . ?
C91 H91 0.9500 . ?
C67 C68 1.386(5) . ?
C67 C66 1.404(5) . ?
C18 H18 0.9500 . ?
C68 H68 0.9500 . ?
C68 C69 1.376(5) . ?
C78 H78 0.9500 . ?
C78 C89 1.386(4) . ?
C146 H146 0.9500 . ?
C22 H22 0.9500 . ?
C8 C12 1.396(5) . ?
C109 C110 1.402(4) . ?
C109 C108 1.389(5) . ?
C110 H110 0.9500 . ?
C149 H149 0.9500 . ?
C149 C148 1.391(5) . ?
C137 H137 0.9500 . ?
C143 H143 0.9500 . ?
C143 C142 1.376(5) . ?
C140 H140 0.9500 . ?
C88 H88 0.9500 . ?
C62 H62 0.9500 . ?
C62 C61 1.390(5) . ?
C60 H60 0.9500 . ?
C60 C61 1.402(5) . ?
C60 C59 1.384(5) . ?
C46 H46 0.9500 . ?
C107 H107 0.9500 . ?
C107 C108 1.375(5) . ?
C33 H33 0.9500 . ?
C76 H76 0.9500 . ?
C76 C77 1.391(5) . ?
C61 C64 1.475(5) . ?
C89 H89 0.9500 . ?
C59 H59 0.9500 . ?
C56 H56 0.9500 . ?
C25 H25 0.9500 . ?
C25 C24 1.379(5) . ?
C116 H116 0.9500 . ?
C116 C117 1.368(5) . ?
C119 H119 0.9500 . ?
C119 C121 1.418(5) . ?
C12 H12 0.9500 . ?
C36 H36 0.9500 . ?
C13 H13 0.9500 . ?
C13 C9 1.382(5) . ?
C51 H51 0.9500 . ?
C121 H121 0.9500 . ?
C121 C128 1.422(6) . ?
C71 H71 0.9500 . ?
C71 C72 1.376(5) . ?
C142 H142 0.9500 . ?
C64 C69 1.402(5) . ?
C64 C65 1.395(5) . ?
C102 H102 0.9500 . ?
C102 C101 1.372(5) . ?
C66 H66 0.9500 . ?
C66 C65 1.385(5) . ?
C77 H77 0.9500 . ?
C69 H69 0.9500 . ?
C117 H117 0.9500 . ?
C15 H15 0.9500 . ?
C148 H148 0.9500 . ?
C9 H9 0.9500 . ?
C72 H72 0.9500 . ?
C3 H3 0.9500 . ?
C3 C4 1.382(5) . ?
C101 H101 0.9500 . ?
C4 H4 0.9500 . ?
C65 H65 0.9500 . ?
C128 H128 0.9500 . ?
C24 H24 0.9500 . ?
C108 H108 0.9500 . ?
C14 H14 0.9500 . ?
C14 C10 1.388(5) . ?
C10 H10 0.9500 . ?
C165 H16A 0.9900 . ?
C165 H16B 0.9900 . ?
C165 C170 1.443(7) . ?
C165 C166 1.487(7) . ?
C170 H17A 0.9900 . ?
C170 H17B 0.9900 . ?
C170 C169 1.572(7) . ?
C169 H16C 0.9900 . ?
C169 H16D 0.9900 . ?
C169 C168 1.459(7) . ?
C166 H16E 0.9900 . ?
C166 H16F 0.9900 . ?
C166 C167 1.509(7) . ?
C168 H16G 0.9900 . ?
C168 H16H 0.9900 . ?
C168 C167 1.594(8) . ?
Cl3B C156 2.161(16) . ?
C167 H16I 0.9900 . ?
C167 H16J 0.9900 . ?
C161 H16K 0.9900 . ?
C161 H16L 0.9900 . ?
C156 H15C 0.9900 . ?
C156 H15D 0.9900 . ?
C156 H15A 0.9900 . ?
C156 H15B 0.9900 . ?
C156 Cl3A 1.511(12) . ?

loop_
_geom_torsion_atom_site_label_1
_geom_torsion_atom_site_label_2
_geom_torsion_atom_site_label_3
_geom_torsion_atom_site_label_4
_geom_torsion
_geom_torsion_site_symmetry_1
_geom_torsion_site_symmetry_2
_geom_torsion_site_symmetry_3
_geom_torsion_site_symmetry_4
_geom_torsion_publ_flag
Fe41 C47 C52 C53 -63.2(4) . . . . ?
Fe41 C47 C52 C57 119.5(3) . . . . ?
Fe41 C47 C49 C48 -59.3(2) . . . . ?
Fe41 C47 C45 C46 59.0(2) . . . . ?
Fe41 C49 C48 C46 -59.5(2) . . . . ?
Fe41 C42 C35 C40 -96.1(4) . . . . ?
Fe41 C42 C35 C36 85.0(4) . . . . ?
Fe41 C42 C43 C50 -58.9(2) . . . . ?
Fe41 C42 C44 C51 59.9(2) . . . . ?
Fe41 C48 C46 C45 -59.4(2) . . . . ?
Fe41 C45 C46 C48 59.2(2) . . . . ?
Fe41 C43 C50 C51 -60.2(2) . . . . ?
Fe41 C50 C51 C44 -59.1(2) . . . . ?
Fe41 C44 C51 C50 59.0(2) . . . . ?
Fe11 C122 C123 C125 59.4(2) . . . . ?
Fe11 C122 C124 C126 -59.1(2) . . . . ?
Fe11 C123 C125 C126 59.7(2) . . . . ?
Fe11 C124 C126 C125 -59.3(2) . . . . ?
Fe11 C125 C126 C124 59.6(2) . . . . ?
Fe11 C127 C120 C112 -123.6(3) . . . . ?
Fe11 C127 C120 C119 58.5(2) . . . . ?
Fe11 C127 C128 C121 -59.4(2) . . . . ?
Fe11 C120 C119 C121 59.1(2) . . . . ?
Fe11 C119 C121 C128 59.9(2) . . . . ?
Fe11 C121 C128 C127 60.1(2) . . . . ?
C47 C52 C53 C54 -177.4(3) . . . . ?
C47 C52 C57 C56 177.5(3) . . . . ?
C47 C49 C48 Fe41 59.4(2) . . . . ?
C47 C49 C48 C46 -0.2(4) . . . . ?
C47 C45 C46 Fe41 -58.9(2) . . . . ?
C47 C45 C46 C48 0.3(4) . . . . ?
C129 C122 C123 Fe11 127.0(3) . . . . ?
C129 C122 C123 C125 -173.6(3) . . . . ?
C129 C122 C124 Fe11 -127.4(3) . . . . ?
C129 C122 C124 C126 173.5(3) . . . . ?
C129 C130 C131 C132 -1.9(5) . . . . ?
C54 C55 C56 C57 -1.0(5) . . . . ?
C79 C150 C151 C152 -163.4(3) . . . . ?
C79 C150 C149 C148 162.6(3) . . . . ?
C154 C153 C82 C84 -150.8(3) . . . . ?
C154 C153 C82 C80 12.4(4) . . . . ?
C154 C83 C81 C80 12.5(5) . . . . ?
C38 C29 C30 C31 178.8(3) . . . . ?
C38 C29 C34 C33 -179.7(3) . . . . ?
C38 C39 C40 C35 -0.1(5) . . . . ?
C38 C37 C36 C35 -0.9(5) . . . . ?
C52 C47 C49 Fe41 -122.2(3) . . . . ?
C52 C47 C49 C48 178.5(3) . . . . ?
C52 C47 C45 Fe41 122.5(3) . . . . ?
C52 C47 C45 C46 -178.5(3) . . . . ?
C52 C57 C56 C55 0.5(5) . . . . ?
C103 C94 C99 C98 164.2(3) . . . . ?
C103 C94 C95 C96 -164.2(3) . . . . ?
C103 C104 C105 C100 -0.7(5) . . . . ?
C103 C102 C101 C100 -0.7(6) . . . . ?
C139 C138 C141 C146 -30.8(5) . . . . ?
C139 C138 C141 C142 155.5(3) . . . . ?
C139 C138 C137 C136 1.6(5) . . . . ?
C85 C83 C81 C80 -150.0(3) . . . . ?
C122 C129 C134 C133 -174.8(3) . . . . ?
C122 C129 C130 C131 176.2(3) . . . . ?
C122 C123 C125 Fe11 -60.1(2) . . . . ?
C122 C123 C125 C126 -0.4(4) . . . . ?
C122 C124 C126 Fe11 59.9(2) . . . . ?
C122 C124 C126 C125 0.5(4) . . . . ?
C138 C139 C140 C135 -0.8(5) . . . . ?
C138 C141 C146 C145 -168.3(3) . . . . ?
C138 C141 C142 C143 167.9(3) . . . . ?
C147 C144 C145 C146 164.8(3) . . . . ?
C147 C144 C143 C142 -165.6(3) . . . . ?
C113 C114 C115 C106 -177.4(3) . . . . ?
C113 C114 C115 C116 1.4(5) . . . . ?
C113 C112 C120 Fe11 -110.8(3) . . . . ?
C113 C112 C120 C127 -18.6(5) . . . . ?
C113 C112 C120 C119 158.9(3) . . . . ?
C113 C112 C117 C116 1.3(5) . . . . ?
C84 C86 C90 C79 0.3(5) . . . . ?
C84 C87 C91 C79 -0.1(5) . . . . ?
C135 C132 C133 C134 179.8(3) . . . . ?
C135 C132 C131 C130 -178.4(3) . . . . ?
C135 C136 C137 C138 -0.4(5) . . . . ?
C150 C79 C90 C86 -161.5(3) . . . . ?
C150 C79 C91 C87 161.3(3) . . . . ?
C150 C151 C152 C147 0.5(5) . . . . ?
C150 C149 C148 C147 1.3(5) . . . . ?
C132 C135 C136 C137 176.6(3) . . . . ?
C132 C135 C140 C139 -176.1(3) . . . . ?
C132 C133 C134 C129 -1.1(5) . . . . ?
C123 C122 C124 Fe11 58.4(2) . . . . ?
C123 C122 C124 C126 -0.8(4) . . . . ?
C123 C125 C126 Fe11 -59.6(2) . . . . ?
C123 C125 C126 C124 -0.1(4) . . . . ?
C58 C55 C56 C57 179.7(3) . . . . ?
C58 C63 C62 C61 -1.3(5) . . . . ?
C153 C154 C83 C85 149.2(3) . . . . ?
C153 C154 C83 C81 -12.6(5) . . . . ?
C114 C113 C112 C120 -176.9(3) . . . . ?
C114 C113 C112 C117 0.3(5) . . . . ?
C114 C115 C116 C117 0.2(5) . . . . ?
C151 C150 C149 C148 -8.5(5) . . . . ?
C53 C54 C55 C58 -179.6(3) . . . . ?
C53 C54 C55 C56 1.0(4) . . . . ?
C53 C52 C57 C56 0.1(5) . . . . ?
C144 C147 C152 C151 162.3(3) . . . . ?
C144 C147 C148 C149 -163.2(3) . . . . ?
C144 C145 C146 C141 0.1(5) . . . . ?
C144 C143 C142 C141 0.8(6) . . . . ?
C94 C103 C104 C105 162.4(3) . . . . ?
C94 C103 C102 C101 -162.1(3) . . . . ?
C94 C99 C98 C97 -0.9(5) . . . . ?
C86 C84 C82 C153 22.9(4) . . . . ?
C86 C84 C82 C80 -140.0(3) . . . . ?
C86 C84 C87 C91 9.8(5) . . . . ?
C106 C111 C110 C109 -1.6(5) . . . . ?
C106 C115 C116 C117 179.0(3) . . . . ?
C106 C107 C108 C109 -0.2(5) . . . . ?
C83 C154 C153 C82 0.2(5) . . . . ?
C83 C85 C88 C92 -157.6(3) . . . . ?
C83 C85 C89 C78 156.4(3) . . . . ?
C111 C106 C115 C114 -41.8(5) . . . . ?
C111 C106 C115 C116 139.5(3) . . . . ?
C111 C106 C107 C108 -1.0(5) . . . . ?
C133 C132 C131 C130 1.5(5) . . . . ?
C49 C47 C52 C53 26.9(5) . . . . ?
C49 C47 C52 C57 -150.5(3) . . . . ?
C49 C47 C45 Fe41 -59.4(2) . . . . ?
C49 C47 C45 C46 -0.4(4) . . . . ?
C49 C48 C46 Fe41 59.3(2) . . . . ?
C49 C48 C46 C45 -0.1(4) . . . . ?
C42 C35 C40 C39 177.2(3) . . . . ?
C42 C35 C36 C37 -176.8(3) . . . . ?
C42 C43 C50 Fe41 60.0(2) . . . . ?
C42 C43 C50 C51 -0.2(4) . . . . ?
C42 C44 C51 Fe41 -60.7(2) . . . . ?
C42 C44 C51 C50 -1.8(4) . . . . ?
C31 C32 C33 C34 -1.0(5) . . . . ?
C29 C38 C39 C40 -174.1(3) . . . . ?
C29 C38 C37 C36 174.5(3) . . . . ?
C29 C34 C33 C32 0.9(5) . . . . ?
C93 C97 C98 C99 -166.8(3) . . . . ?
C93 C97 C96 C95 167.3(3) . . . . ?
C93 C92 C88 C85 0.7(6) . . . . ?
C93 C78 C89 C85 0.7(6) . . . . ?
C82 C84 C86 C90 154.1(3) . . . . ?
C82 C84 C87 C91 -153.5(3) . . . . ?
C82 C80 C81 C83 0.0(5) . . . . ?
C30 C31 C32 C23 -175.6(3) . . . . ?
C30 C31 C32 C33 0.1(5) . . . . ?
C30 C29 C34 C33 0.1(5) . . . . ?
C34 C29 C30 C31 -1.0(5) . . . . ?
C87 C84 C86 C90 -9.9(5) . . . . ?
C87 C84 C82 C153 -174.2(3) . . . . ?
C87 C84 C82 C80 22.9(4) . . . . ?
C39 C38 C29 C30 -142.9(3) . . . . ?
C39 C38 C29 C34 37.0(4) . . . . ?
C39 C38 C37 C36 -3.1(5) . . . . ?
C2 C73 C72 C71 -164.1(3) . . . . ?
C2 C13 C9 C7 -0.2(6) . . . . ?
C2 C14 C10 C7 1.2(8) . . . . ?
C115 C106 C111 C110 -177.8(3) . . . . ?
C115 C106 C107 C108 178.7(3) . . . . ?
C115 C116 C117 C112 -1.5(6) . . . . ?
C35 C42 C43 Fe41 -123.5(3) . . . . ?
C35 C42 C43 C50 177.6(3) . . . . ?
C35 C42 C44 Fe41 123.3(3) . . . . ?
C35 C42 C44 C51 -176.8(3) . . . . ?
C26 C17 C18 C19 162.8(3) . . . . ?
C26 C17 C22 C21 -163.0(3) . . . . ?
C26 C25 C24 C23 1.3(6) . . . . ?
C141 C138 C137 C136 -175.0(3) . . . . ?
C104 C103 C94 C99 152.4(3) . . . . ?
C104 C103 C94 C95 -38.7(5) . . . . ?
C104 C103 C102 C101 7.7(5) . . . . ?
C134 C129 C122 Fe11 -113.6(3) . . . . ?
C134 C129 C122 C123 154.1(3) . . . . ?
C134 C129 C122 C124 -19.2(5) . . . . ?
C134 C129 C130 C131 0.7(5) . . . . ?
C45 C47 C52 C53 -155.3(3) . . . . ?
C45 C47 C52 C57 27.4(5) . . . . ?
C45 C47 C49 Fe41 59.6(2) . . . . ?
C45 C47 C49 C48 0.3(4) . . . . ?
C55 C54 C53 C52 -0.6(5) . . . . ?
C55 C58 C63 C62 -177.5(3) . . . . ?
C55 C58 C59 C60 178.0(3) . . . . ?
C130 C129 C122 Fe11 71.0(4) . . . . ?
C130 C129 C122 C123 -21.4(5) . . . . ?
C130 C129 C122 C124 165.3(3) . . . . ?
C130 C129 C134 C133 0.8(5) . . . . ?
C97 C93 C92 C88 165.3(3) . . . . ?
C97 C93 C78 C89 -165.8(3) . . . . ?
C97 C96 C95 C94 0.0(5) . . . . ?
C112 C113 C114 C115 -1.6(5) . . . . ?
C112 C120 C119 Fe11 123.3(3) . . . . ?
C112 C120 C119 C121 -177.6(3) . . . . ?
C43 C42 C35 C40 -6.1(5) . . . . ?
C43 C42 C35 C36 175.1(3) . . . . ?
C43 C42 C44 Fe41 -58.3(2) . . . . ?
C43 C42 C44 C51 1.6(4) . . . . ?
C43 C50 C51 Fe41 60.3(2) . . . . ?
C43 C50 C51 C44 1.2(4) . . . . ?
C17 C26 C27 C28 -162.9(3) . . . . ?
C17 C26 C25 C24 162.5(3) . . . . ?
C70 C67 C68 C69 168.2(3) . . . . ?
C70 C67 C66 C65 -167.5(4) . . . . ?
C70 C71 C72 C73 1.0(6) . . . . ?
C100 C109 C110 C111 176.3(3) . . . . ?
C100 C109 C108 C107 -175.6(3) . . . . ?
C23 C32 C33 C34 175.0(3) . . . . ?
C23 C28 C27 C26 0.5(5) . . . . ?
C124 C122 C123 Fe11 -58.6(2) . . . . ?
C124 C122 C123 C125 0.7(3) . . . . ?
C32 C31 C30 C29 0.9(5) . . . . ?
C32 C23 C28 C27 165.5(3) . . . . ?
C32 C23 C24 C25 -166.4(3) . . . . ?
C105 C100 C109 C110 -38.9(5) . . . . ?
C105 C100 C109 C108 136.9(3) . . . . ?
C105 C100 C101 C102 -7.0(5) . . . . ?
C74 C73 C72 C71 6.1(5) . . . . ?
C75 C70 C67 C68 35.8(5) . . . . ?
C75 C70 C67 C66 -152.3(4) . . . . ?
C75 C70 C71 C72 -8.0(5) . . . . ?
C75 C74 C73 C2 164.0(3) . . . . ?
C75 C74 C73 C72 -6.3(5) . . . . ?
C57 C52 C53 C54 0.0(4) . . . . ?
C28 C23 C32 C31 43.8(5) . . . . ?
C28 C23 C32 C33 -132.0(3) . . . . ?
C28 C23 C24 C25 5.6(5) . . . . ?
C99 C94 C95 C96 5.3(5) . . . . ?
C81 C80 C82 C84 151.2(3) . . . . ?
C81 C80 C82 C153 -12.5(5) . . . . ?
C40 C35 C36 C37 4.3(5) . . . . ?
C98 C97 C96 C95 -5.6(5) . . . . ?
C7 C5 C76 C77 146.4(3) . . . . ?
C7 C5 C3 C4 -146.9(4) . . . . ?
C96 C97 C98 C99 6.1(5) . . . . ?
C73 C2 C13 C9 -159.5(4) . . . . ?
C73 C2 C14 C10 158.8(4) . . . . ?
C73 C74 C75 C70 -0.7(5) . . . . ?
C5 C7 C9 C13 150.6(4) . . . . ?
C5 C7 C10 C14 -151.1(4) . . . . ?
C5 C76 C77 C6 1.0(5) . . . . ?
C5 C3 C4 C6 0.2(6) . . . . ?
C21 C20 C16 C1 153.0(3) . . . . ?
C21 C20 C16 C15 -36.0(5) . . . . ?
C21 C20 C19 C18 5.4(5) . . . . ?
C20 C21 C22 C17 0.8(5) . . . . ?
C20 C16 C1 C12 166.5(3) . . . . ?
C20 C16 C15 C11 -165.4(3) . . . . ?
C20 C19 C18 C17 0.7(5) . . . . ?
C27 C26 C17 C18 46.9(5) . . . . ?
C27 C26 C17 C22 -144.8(3) . . . . ?
C27 C26 C25 C24 -7.2(5) . . . . ?
C95 C94 C99 C98 -4.8(5) . . . . ?
C16 C20 C19 C18 -165.4(3) . . . . ?
C16 C1 C12 C8 -1.5(5) . . . . ?
C127 C120 C119 Fe11 -58.7(2) . . . . ?
C127 C120 C119 C121 0.3(4) . . . . ?
C145 C144 C143 C142 4.9(5) . . . . ?
C120 C112 C117 C116 178.5(3) . . . . ?
C120 C127 C128 Fe11 59.6(2) . . . . ?
C120 C127 C128 C121 0.2(4) . . . . ?
C120 C119 C121 Fe11 -60.1(2) . . . . ?
C120 C119 C121 C128 -0.2(4) . . . . ?
C131 C132 C133 C134 -0.1(5) . . . . ?
C90 C79 C150 C151 164.7(3) . . . . ?
C90 C79 C150 C149 -5.8(5) . . . . ?
C90 C79 C91 C87 -9.4(5) . . . . ?
C63 C58 C55 C54 28.9(5) . . . . ?
C63 C58 C55 C56 -151.7(3) . . . . ?
C63 C58 C59 C60 -1.9(5) . . . . ?
C63 C62 C61 C60 -0.5(5) . . . . ?
C63 C62 C61 C64 178.1(3) . . . . ?
C37 C38 C29 C30 39.6(5) . . . . ?
C37 C38 C29 C34 -140.5(3) . . . . ?
C37 C38 C39 C40 3.6(5) . . . . ?
C92 C93 C97 C98 31.0(5) . . . . ?
C92 C93 C97 C96 -141.6(3) . . . . ?
C92 C93 C78 C89 6.2(5) . . . . ?
C11 C8 C12 C1 6.3(5) . . . . ?
C152 C147 C144 C145 161.7(3) . . . . ?
C152 C147 C144 C143 -28.4(5) . . . . ?
C152 C147 C148 C149 6.9(5) . . . . ?
C6 C8 C12 C1 -160.1(3) . . . . ?
C44 C42 C35 C40 172.1(3) . . . . ?
C44 C42 C35 C36 -6.8(5) . . . . ?
C44 C42 C43 Fe41 58.0(2) . . . . ?
C44 C42 C43 C50 -0.9(4) . . . . ?
C136 C135 C132 C133 137.2(3) . . . . ?
C136 C135 C132 C131 -43.0(5) . . . . ?
C136 C135 C140 C139 2.0(5) . . . . ?
C1 C16 C15 C11 6.2(5) . . . . ?
C19 C20 C16 C1 -36.6(5) . . . . ?
C19 C20 C16 C15 134.4(3) . . . . ?
C91 C79 C150 C151 -5.4(5) . . . . ?
C91 C79 C150 C149 -175.9(3) . . . . ?
C91 C79 C90 C86 9.3(5) . . . . ?
C67 C70 C75 C74 -162.6(3) . . . . ?
C67 C70 C71 C72 162.6(3) . . . . ?
C67 C68 C69 C64 -0.2(6) . . . . ?
C67 C66 C65 C64 -0.4(6) . . . . ?
C18 C17 C22 C21 5.3(5) . . . . ?
C68 C67 C66 C65 4.5(6) . . . . ?
C78 C93 C97 C98 -157.3(3) . . . . ?
C78 C93 C97 C96 30.1(5) . . . . ?
C78 C93 C92 C88 -6.8(5) . . . . ?
C146 C141 C142 C143 -6.1(5) . . . . ?
C22 C17 C18 C19 -6.1(5) . . . . ?
C22 C21 C20 C16 164.4(3) . . . . ?
C22 C21 C20 C19 -6.2(5) . . . . ?
C8 C11 C15 C16 -1.4(5) . . . . ?
C8 C6 C77 C76 -150.5(3) . . . . ?
C8 C6 C4 C3 150.2(4) . . . . ?
C109 C100 C105 C104 -164.6(3) . . . . ?
C109 C100 C101 C102 165.4(3) . . . . ?
C110 C109 C108 C107 0.4(5) . . . . ?
C149 C150 C151 C152 7.6(5) . . . . ?
C137 C138 C141 C146 145.6(3) . . . . ?
C137 C138 C141 C142 -28.1(5) . . . . ?
C143 C144 C145 C146 -5.4(5) . . . . ?
C140 C139 C138 C141 175.5(3) . . . . ?
C140 C139 C138 C137 -1.0(5) . . . . ?
C140 C135 C132 C133 -44.9(4) . . . . ?
C140 C135 C132 C131 135.0(3) . . . . ?
C140 C135 C136 C137 -1.4(5) . . . . ?
C88 C85 C83 C154 -25.1(5) . . . . ?
C88 C85 C83 C81 136.3(3) . . . . ?
C88 C85 C89 C78 -6.7(5) . . . . ?
C62 C61 C64 C69 30.4(5) . . . . ?
C62 C61 C64 C65 -144.2(4) . . . . ?
C60 C61 C64 C69 -151.2(4) . . . . ?
C60 C61 C64 C65 34.3(5) . . . . ?
C107 C106 C111 C110 1.9(5) . . . . ?
C107 C106 C115 C114 138.6(3) . . . . ?
C107 C106 C115 C116 -40.1(4) . . . . ?
C76 C5 C3 C4 14.3(5) . . . . ?
C61 C60 C59 C58 0.2(5) . . . . ?
C61 C64 C69 C68 -170.6(3) . . . . ?
C61 C64 C65 C66 170.8(3) . . . . ?
C89 C85 C83 C154 172.0(3) . . . . ?
C89 C85 C83 C81 -26.5(5) . . . . ?
C89 C85 C88 C92 6.1(5) . . . . ?
C59 C58 C55 C54 -151.0(3) . . . . ?
C59 C58 C55 C56 28.3(5) . . . . ?
C59 C58 C63 C62 2.5(5) . . . . ?
C59 C60 C61 C62 1.0(5) . . . . ?
C59 C60 C61 C64 -177.5(3) . . . . ?
C25 C26 C17 C18 -122.3(4) . . . . ?
C25 C26 C17 C22 45.9(5) . . . . ?
C25 C26 C27 C28 6.4(5) . . . . ?
C119 C121 C128 Fe11 -60.1(2) . . . . ?
C119 C121 C128 C127 0.0(4) . . . . ?
C36 C35 C40 C39 -3.8(5) . . . . ?
C13 C2 C73 C74 -22.4(5) . . . . ?
C13 C2 C73 C72 147.5(4) . . . . ?
C13 C2 C14 C10 -11.0(7) . . . . ?
C71 C70 C75 C74 7.8(5) . . . . ?
C71 C70 C67 C68 -134.3(4) . . . . ?
C71 C70 C67 C66 37.6(5) . . . . ?
C142 C141 C146 C145 5.6(5) . . . . ?
C102 C103 C94 C99 -38.4(5) . . . . ?
C102 C103 C94 C95 130.6(4) . . . . ?
C102 C103 C104 C105 -7.0(5) . . . . ?
C66 C67 C68 C69 -4.2(6) . . . . ?
C77 C6 C8 C11 27.3(5) . . . . ?
C77 C6 C8 C12 -166.6(3) . . . . ?
C77 C6 C4 C3 -14.0(5) . . . . ?
C69 C64 C65 C66 -3.9(6) . . . . ?
C117 C112 C120 Fe11 72.1(4) . . . . ?
C117 C112 C120 C127 164.4(3) . . . . ?
C117 C112 C120 C119 -18.1(5) . . . . ?
C15 C16 C1 C12 -4.8(5) . . . . ?
C15 C11 C8 C6 162.1(3) . . . . ?
C15 C11 C8 C12 -4.9(5) . . . . ?
C148 C147 C144 C145 -28.6(5) . . . . ?
C148 C147 C144 C143 141.3(3) . . . . ?
C148 C147 C152 C151 -7.8(5) . . . . ?
C9 C7 C5 C76 -160.1(3) . . . . ?
C9 C7 C5 C3 0.4(5) . . . . ?
C9 C7 C10 C14 9.1(7) . . . . ?
C3 C5 C76 C77 -14.8(5) . . . . ?
C101 C100 C105 C104 7.7(5) . . . . ?
C101 C100 C109 C110 149.1(3) . . . . ?
C101 C100 C109 C108 -35.2(5) . . . . ?
C4 C6 C8 C11 -136.0(3) . . . . ?
C4 C6 C8 C12 30.1(5) . . . . ?
C4 C6 C77 C76 13.4(5) . . . . ?
C65 C64 C69 C68 4.2(6) . . . . ?
C128 C127 C120 Fe11 -58.8(2) . . . . ?
C128 C127 C120 C112 177.6(3) . . . . ?
C128 C127 C120 C119 -0.3(4) . . . . ?
C24 C23 C32 C31 -144.5(4) . . . . ?
C24 C23 C32 C33 39.8(5) . . . . ?
C24 C23 C28 C27 -6.4(5) . . . . ?
C108 C109 C110 C111 0.4(5) . . . . ?
C14 C2 C73 C74 168.2(4) . . . . ?
C14 C2 C73 C72 -21.9(6) . . . . ?
C14 C2 C13 C9 10.5(6) . . . . ?
C10 C7 C5 C76 -0.7(5) . . . . ?
C10 C7 C5 C3 159.7(4) . . . . ?
C10 C7 C9 C13 -9.7(6) . . . . ?
C165 C170 C169 C168 -60.3(6) . . . . ?
C165 C166 C167 C168 52.6(7) . . . . ?
C170 C165 C166 C167 -58.3(7) . . . . ?
C170 C169 C168 C167 51.8(6) . . . . ?
C169 C168 C167 C166 -50.7(8) . . . . ?
C166 C165 C170 C169 61.3(7) . . . . ?

loop_
_smtbx_masks_void_nr
_smtbx_masks_void_average_x
_smtbx_masks_void_average_y
_smtbx_masks_void_average_z
_smtbx_masks_void_volume
_smtbx_masks_void_count_electrons
_smtbx_masks_void_content
1 0.000 0.000 0.000 616.7 187.0 ?
2 0.258 0.635 0.128 18.8 0.0 ?
3 0.318 0.423 0.486 15.8 0.0 ?
4 0.448 0.618 0.831 33.8 0.0 ?
5 0.552 0.382 0.169 33.8 0.0 ?
6 0.682 0.577 0.514 15.8 0.0 ?
7 0.742 0.365 0.872 18.8 0.0 ?
